data_1571015
loop_
_publ_author_name
'Juda, Cristin E.'
'Handford, Rex C.'
'Bartholomew, Amymarie K.'
'Powers, Tamara M.'
'Gu, Nina X.'
'Meyer, Elisabeth'
'Roth, Nikolaj'
'Chen, Yu-Sheng'
'Zheng, Shao-Liang'
'Betley, Theodore A.'

_publ_section_title
;
 Cluster dynamics of heterometallic trinuclear clusters during ligand
 substitution, redox chemistry, and group transfer processes.
;
_journal_issue 21
_journal_name_full 'Chemical science'
_journal_page_first 8242
_journal_page_last 8248
_journal_paper_doi 10.1039/d3sc03606e
_journal_volume 15
_journal_year 2024
_chemical_formula_moiety 'C50 H69 F6 Fe2.07 N7 Si3 Zn0.93, C18 H36 K N2 O6, 2.63(C4 H10 O)'
_chemical_formula_sum 'C78.5 H131.25 F6 Fe2.1 K N9 O8.62 Si3 Zn0.9'
_chemical_formula_weight 1752.63
_space_group_crystal_system triclinic
_space_group_IT_number 2
_space_group_name_Hall '-P 1'
_space_group_name_H-M_alt 'P -1'
_atom_sites_solution_hydrogens geom
_audit_creation_date 2017-09-03
_audit_creation_method
;
Olex2 1.2
(compiled 2017.08.10 svn.r3458 for OlexSys, GUI svn.r5381)
;
_audit_update_record
;
2020-03-27 deposited with the CCDC.	2024-02-05 downloaded from the CCDC.
;
_cell_angle_alpha 78.4010(10)
_cell_angle_beta 74.3150(10)
_cell_angle_gamma 83.1370(10)
_cell_formula_units_Z 4
_cell_length_a 15.4746(7)
_cell_length_b 23.8238(11)
_cell_length_c 27.1431(13)
_cell_measurement_reflns_used 9839
_cell_measurement_temperature 100
_cell_measurement_theta_max 14.761
_cell_measurement_theta_min 2.203
_cell_volume 9414.8(8)
_computing_cell_refinement 'SAINT v8.37A (Bruker, 2015)'
_computing_data_collection 'APEX3 v2016.1.0 (Bruker-AXS, 2016)'
_computing_data_reduction 'SAINT v8.37A (Bruker, 2015)'
_computing_molecular_graphics 'Olex2 (Dolomanov et al., 2009)'
_computing_publication_material 'Olex2 (Dolomanov et al., 2009)'
_computing_structure_refinement 'ShelXL (Sheldrick, 2015)'
_computing_structure_solution 'SHELXT-2014 (Sheldrick, 2015)'
_diffrn_ambient_temperature 100
_diffrn_measured_fraction_theta_full 0.979
_diffrn_measured_fraction_theta_max 0.976
_diffrn_measurement_device_type
;
Bruker D8 goniometer with CCD area detector
;
_diffrn_measurement_method 'omega and phi scans'
_diffrn_radiation_type synchrotron
_diffrn_radiation_wavelength 0.41328
_diffrn_reflns_av_R_equivalents 0.1245
_diffrn_reflns_av_unetI/netI 0.0563
_diffrn_reflns_Laue_measured_fraction_full 0.979
_diffrn_reflns_Laue_measured_fraction_max 0.976
_diffrn_reflns_limit_h_max 19
_diffrn_reflns_limit_h_min -19
_diffrn_reflns_limit_k_max 29
_diffrn_reflns_limit_k_min -29
_diffrn_reflns_limit_l_max 32
_diffrn_reflns_limit_l_min -33
_diffrn_reflns_number 479481
_diffrn_reflns_point_group_measured_fraction_full 0.979
_diffrn_reflns_point_group_measured_fraction_max 0.976
_diffrn_reflns_theta_full 14.357
_diffrn_reflns_theta_max 14.987
_diffrn_reflns_theta_min 1.040
_diffrn_source synchrotron
_exptl_absorpt_coefficient_mu 0.508
_exptl_absorpt_correction_T_max 1.0136
_exptl_absorpt_correction_T_min 0.9094
_exptl_absorpt_correction_type multi-scan
_exptl_absorpt_process_details
;
SADABS-2014/5 (Bruker,2014/5) was used for absorption correction.
wR2(int) was 0.1852 before and 0.0751 after correction.
The Ratio of minimum to maximum transmission is 0.8972.
The \l/2 correction factor is Not present.
;
_exptl_crystal_colour brown
_exptl_crystal_density_diffrn 1.236
_exptl_crystal_density_method 'not measured'
_exptl_crystal_description plate
_exptl_crystal_F_000 3723
_exptl_crystal_size_max 0.17
_exptl_crystal_size_mid 0.15
_exptl_crystal_size_min 0.09
_refine_diff_density_max 1.163
_refine_diff_density_min -0.799
_refine_diff_density_rms 0.077
_refine_ls_extinction_method none
_refine_ls_goodness_of_fit_ref 1.026
_refine_ls_hydrogen_treatment constr
_refine_ls_matrix_type full
_refine_ls_number_parameters 2096
_refine_ls_number_reflns 37723
_refine_ls_number_restraints 365
_refine_ls_restrained_S_all 1.036
_refine_ls_R_factor_all 0.0838
_refine_ls_R_factor_gt 0.0548
_refine_ls_shift/su_max 0.002
_refine_ls_shift/su_mean 0.000
_refine_ls_structure_factor_coef Fsqd
_refine_ls_weighting_details 'w=1/[\s^2^(Fo^2^)+(0.0663P)^2^+14.8231P] where P=(Fo^2^+2Fc^2^)/3'
_refine_ls_weighting_scheme calc
_refine_ls_wR_factor_gt 0.1373
_refine_ls_wR_factor_ref 0.1538
_reflns_Friedel_coverage 0.000
_reflns_number_gt 27581
_reflns_number_total 37723
_reflns_threshold_expression 'I > 2\s(I)'
_cod_data_source_file d3sc03606e2.cif
_cod_data_source_block zsl_CCDC1
_cod_depositor_comments 'Adding full bibliography for 1571003--1571015.cif.'
_cod_original_formula_sum 'C78.50 H131.25 F6 Fe2.10 K N9 O8.62 Si3 Zn0.90'
_cod_database_code 1571015
_shelx_shelxl_version_number 2014/7
_shelx_space_group_comment
;
The symmetry employed for this shelxl refinement is uniquely defined
by the following loop, which should always be used as a source of
symmetry information in preference to the above space-group names.
They are only intended as comments.
;
_olex2_refinement_description
;
1. Fixed Uiso
 At 1.2 times of:
  All C(H) groups, All C(H,H) groups
 At 1.5 times of:
  All C(H,H,H) groups
2. Shared sites
{Zn02, Fe}
{Zn04, Fe1}
{Zn01, Fe2}
{Zn06, Fe3}
{Zn03, Fe4}
{Zn05, Fe5}
{C118, C318}
3. Rigid bond restraints
 C21S, C22S, O6S, C23S, C24S
 with sigma for 1-2 distances of 0.005 and sigma for 1-3 distances of 0.005
 C17S, C18S, O5S, C19S, C20S
 with sigma for 1-2 distances of 0.005 and sigma for 1-3 distances of 0.005
 C25S, C26S, O7S, C27S, C28S
 with sigma for 1-2 distances of 0.005 and sigma for 1-3 distances of 0.005
 C118, F10, F11, F12
 with sigma for 1-2 distances of 0.005 and sigma for 1-3 distances of 0.005
4. Uiso/Uaniso restraints and constraints
C21S \\sim C22S \\sim O6S \\sim C23S \\sim C24S: within 2A with sigma of 0.01
and sigma for terminal atoms of 0.02
C17S \\sim C18S \\sim O5S \\sim C19S \\sim C20S: within 2A with sigma of 0.01
and sigma for terminal atoms of 0.02
C25S \\sim C26S \\sim O7S \\sim C27S \\sim C28S \\sim C29S \\sim C30S \\sim O8S
\\sim C31S \\sim C32S: within 2A with sigma of 0.01 and sigma for terminal
atoms of 0.02
C118 \\sim F10 \\sim F11 \\sim F12 \\sim C318 \\sim F10A \\sim F11A \\sim F12A:
within 2A with sigma of 0.01 and sigma for terminal atoms of 0.02
Uanis(F12) = Uanis(F12A)
Uanis(F11) = Uanis(F11A)
Uanis(F10) = Uanis(F10A)
Uanis(Zn02) = Uanis(Fe)
Uanis(Zn04) = Uanis(Fe1)
Uanis(Zn01) = Uanis(Fe2)
Uanis(Zn06) = Uanis(Fe3)
Uanis(Zn03) = Uanis(Fe4)
Uanis(Zn05) = Uanis(Fe5)
Uanis(C9S) = Uanis(C9T)
Uanis(C10S) = Uanis(C10T)
Uanis(O3S) = Uanis(O3T)
Uanis(C11S) = Uanis(C11T)
Uanis(C12S) = Uanis(C12T)
Uanis(C13S) = Uanis(C17S)
Uanis(C14S) = Uanis(C18S)
Uanis(O4S) = Uanis(O5S)
Uanis(C15S) = Uanis(C19S)
Uanis(C16S) = Uanis(C20S)
Uanis(C29S) = Uanis(C28S)
Uanis(C27S) = Uanis(C30S)
Uanis(O7S) = Uanis(O8S)
Uanis(C26S) = Uanis(C31S)
Uanis(C25S) = Uanis(C32S)
Uanis(C118) = Uanis(C318)
5. Rigid body (RIGU) restrains
 C13S, C14S, O4S, C15S, C16S
 with sigma for 1-2 distances of 0.004 and sigma for 1-3 distances of 0.004
6. Same fragment restrains
{C318, F10A, F11A, F12A} sigma for 1-2: 0.02, 1-3: 0.04
as
{C118, F10, F11, F12}
{C9T, C10T, O3T, C11T, C12T} sigma for 1-2: 0.02, 1-3: 0.04
as
{C9S, C10S, O3S, C11S, C12S}
{C17S, C18S, O5S, C19S, C20S} sigma for 1-2: 0.02, 1-3: 0.04
{C21S, C22S, O6S, C23S, C24S} sigma for 1-2: 0.02, 1-3: 0.04
{C25S, C26S, O7S, C27S, C28S} sigma for 1-2: 0.02, 1-3: 0.04
{C29S, C30S, O8S, C31S, C32S} sigma for 1-2: 0.02, 1-3: 0.04
as
{C13S, C14S, O4S, C15S, C16S}
7. Others
 Sof(C318)=Sof(F10A)=Sof(F11A)=Sof(F12A)=1-FVAR(1)
 Sof(C118)=Sof(F10)=Sof(F11)=Sof(F12)=FVAR(1)
 Sof(Fe)=Sof(Fe1)=Sof(Fe2)=Sof(Fe3)=Sof(Fe4)=Sof(Fe5)=1-FVAR(2)
 Sof(Zn01)=Sof(Zn02)=Sof(Zn03)=Sof(Zn04)=Sof(Zn05)=Sof(Zn06)=FVAR(2)
 Sof(C9T)=Sof(H9TA)=Sof(H9TB)=Sof(H9TC)=Sof(C10T)=Sof(H10O)=Sof(H10P)=Sof(O3T)=
 Sof(C11T)=Sof(H11H)=Sof(H11I)=Sof(C12T)=Sof(H12X)=Sof(H12Y)=Sof(H)=1-FVAR(3)
 Sof(C9S)=Sof(H9SA)=Sof(H9SB)=Sof(H9SC)=Sof(C10S)=Sof(H10M)=Sof(H10N)=Sof(O3S)=
 Sof(C11S)=Sof(H11F)=Sof(H11G)=Sof(C12S)=Sof(H12U)=Sof(H12V)=Sof(H12W)=FVAR(3)
 Sof(C17S)=Sof(H17A)=Sof(H17B)=Sof(H17C)=Sof(C18S)=Sof(H18D)=Sof(H18E)=
 Sof(O5S)=Sof(C19S)=Sof(H19A)=Sof(H19B)=Sof(C20S)=Sof(H20A)=Sof(H20B)=Sof(H20C)=
 0.75*(1-FVAR(5))
 Sof(C13S)=Sof(H13O)=Sof(H13P)=Sof(H13Q)=Sof(C14S)=Sof(H14A)=Sof(H14B)=
 Sof(O4S)=Sof(C15S)=Sof(H15A)=Sof(H15B)=Sof(C16S)=Sof(H16A)=Sof(H16B)=Sof(H16C)=
 0.75*FVAR(5)
 Sof(C29S)=Sof(H29D)=Sof(H29E)=Sof(H29F)=Sof(C30S)=Sof(H30D)=Sof(H30E)=
 Sof(O8S)=Sof(C31S)=Sof(H31A)=Sof(H31B)=Sof(C32S)=Sof(H32A)=Sof(H32B)=Sof(H32C)=
 1-FVAR(5)
 Sof(C25S)=Sof(H25D)=Sof(H25E)=Sof(H25F)=Sof(C26S)=Sof(H26D)=Sof(H26E)=
 Sof(O7S)=Sof(C27S)=Sof(H27A)=Sof(H27B)=Sof(C28S)=Sof(H28D)=Sof(H28E)=Sof(H28F)=
 FVAR(5)
 Fixed Sof: C21S(0.5) H21A(0.5) H21B(0.5) H21C(0.5) C22S(0.5) H22A(0.5)
 H22B(0.5) O6S(0.5) C23S(0.5) H23A(0.5) H23B(0.5) C24S(0.5) H24A(0.5) H24B(0.5)
 H24C(0.5)
8.a Ternary CH refined with riding coordinates:
 C2AA(H2AA), C8BA(H8BA), C71(H71), C73(H73), C69(H69), C3CA(H3CA)
8.b Secondary CH2 refined with riding coordinates:
 C4CA(H4CA,H4CB), C67(H67A,H67B), C66(H66A,H66B), C2(H2A,H2B), C70(H70A,H70B),
 C1BA(H1BA,H1BB), C74(H74A,H74B), C72(H72A,H72B), C65(H65A,H65B), C130(H13A,
 H13B), C64(H64A,H64B), C129(H12A,H12B), C132(H13C,H13D), C131(H13E,H13F),
 C63(H63A,H63B), C68(H68A,H68B), C60(H60A,H60B), C52(H52A,H52B), C62(H62A,H62B),
  C128(H12C,H12D), C133(H13G,H13H), C53(H53A,H53B), C135(H13I,H13J), C54(H54A,
 H54B), C127(H12E,H12F), C51(H51A,H51B), C136(H13K,H13L), C61(H61A,H61B),
 C56(H56A,H56B), C57(H57A,H57B), C59(H59A,H59B), C134(H13M,H13N), C58(H58A,
 H58B), C55(H55A,H55B), C120(H12G,H12H), C126(H12I,H12J), C119(H11D,H11E),
 C125(H12K,H12L), C121(H12M,H12N), C122(H12O,H12P), C124(H12Q,H12R), C123(H12S,
 H12T), C2S(H2SA,H2SB), C3S(H3SA,H3SB), C6S(H6SA,H6SB), C7S(H7SA,H7SB),
 C10S(H10M,H10N), C11S(H11F,H11G), C10T(H10O,H10P), C11T(H11H,H11I), C14S(H14A,
 H14B), C15S(H15A,H15B), C18S(H18D,H18E), C19S(H19A,H19B), C22S(H22A,H22B),
 C23S(H23A,H23B), C26S(H26D,H26E), C27S(H27A,H27B), C30S(H30D,H30E), C31S(H31A,
 H31B)
8.c Me refined with riding coordinates:
 C13S(H13O,H13P,H13Q), C16S(H16A,H16B,H16C), C17S(H17A,H17B,H17C), C20S(H20A,
 H20B,H20C), C21S(H21A,H21B,H21C), C24S(H24A,H24B,H24C), C25S(H25D,H25E,H25F),
 C28S(H28D,H28E,H28F), C29S(H29D,H29E,H29F), C32S(H32A,H32B,H32C)
8.d Aromatic/amide H refined with riding coordinates:
 C48(H48), C44(H44), C116(H116), C112(H112), C32(H32), C33(H33), C23(H23),
 C35(H35), C5BA(H5BA), C34(H34), C2BA(H2BA), C9BA(H9BA), C79(H79), C76(H76),
 C22(H22), C77(H77), C46(H46), C8AA(H8AA), C103(H103), C21(H21), C3BA(H3BA),
 C91(H91), C90(H90), C88(H88), C114(H114), C78(H78), C102(H102), C89(H89),
 C100(H100), C101(H101)
8.e Idealised Me refined as rotating group:
 C38(H38A,H38B,H38C), C25(H25A,H25B,H25C), C94(H94A,H94B,H94C), C0AA(H0AA,H0AB,
 H0AC), C30(H30A,H30B,H30C), C28(H28A,H28B,H28C), C98(H98A,H98B,H98C),
 C106(H10A,H10B,H10C), C93(H93A,H93B,H93C), C37(H37A,H37B,H37C), C96(H96A,H96B,
 H96C), C26(H26A,H26B,H26C), C97(H97A,H97B,H97C), C9AA(H9AA,H9AB,H9AC),
 C109(H10D,H10E,H10F), C29(H29A,H29B,H29C), C0BA(H0BA,H0BB,H0BC), C105(H10G,
 H10H,H10I), C110(H11A,H11B,H11C), C82(H82A,H82B,H82C), C85(H85A,H85B,H85C),
 C81(H81A,H81B,H81C), C108(H10J,H10K,H10L), C40(H40A,H40B,H40C), C18(H18A,H18B,
 H18C), C86(H86A,H86B,H86C), C4BA(H4BA,H4BB,H4BC), C41(H41A,H41B,H41C),
 C84(H84A,H84B,H84C), C42(H42A,H42B,H42C), C1S(H1SA,H1SB,H1SC), C4S(H4SA,H4SB,
 H4SC), C5S(H5SA,H5SB,H5SC), C8S(H8SA,H8SB,H8SC), C9S(H9SA,H9SB,H9SC),
 C12S(H12U,H12V,H12W), C9T(H9TA,H9TB,H9TC), C12T(H12X,H12Y,H)
;
_olex2_submission_special_instructions 'No special instructions were received'

loop_
_space_group_symop_operation_xyz
'x, y, z'
'-x, -y, -z'

loop_
_atom_site_label
_atom_site_type_symbol
_atom_site_fract_x
_atom_site_fract_y
_atom_site_fract_z
_atom_site_U_iso_or_equiv
_atom_site_adp_type
_atom_site_occupancy
_atom_site_site_symmetry_order
_atom_site_calc_flag
_atom_site_refinement_flags_posn
_atom_site_refinement_flags_adp
_atom_site_refinement_flags_occupancy
_atom_site_disorder_assembly
_atom_site_disorder_group
Zn01 Zn 0.73307(3) 0.19954(2) 0.55247(2) 0.02495(11) Uani 0.309(6) 1 d . . P A 1
Zn02 Zn 0.60449(3) 0.28371(2) 0.58922(2) 0.02652(11) Uani 0.309(6) 1 d . . P A 1
Zn03 Zn 0.31692(3) 0.24622(2) -0.00622(2) 0.02873(12) Uani 0.309(6) 1 d . . P A 1
Zn04 Zn 0.65795(3) 0.27986(2) 0.48756(2) 0.02778(12) Uani 0.309(6) 1 d . . P A 1
Zn05 Zn 0.13461(3) 0.24186(2) 0.00539(2) 0.03069(12) Uani 0.309(6) 1 d . . P A 1
Zn06 Zn 0.19681(3) 0.28798(2) 0.07079(2) 0.03158(12) Uani 0.309(6) 1 d . . P A 1
K1 K 0.98603(5) 0.65492(3) 0.30482(3) 0.03234(17) Uani 1 1 d . . . . .
K2 K 0.60141(6) 0.07984(4) 0.21074(3) 0.0405(2) Uani 1 1 d . . . . .
Si3 Si 0.73171(6) 0.35383(4) 0.37702(4) 0.0274(2) Uani 1 1 d . . . . .
Si2 Si 0.53157(6) 0.38140(4) 0.65926(4) 0.0275(2) Uani 1 1 d . . . . .
Si5 Si 0.51934(7) 0.18937(4) -0.03009(4) 0.0305(2) Uani 1 1 d . . . . .
Si1 Si 0.89630(7) 0.11499(5) 0.58319(4) 0.0339(2) Uani 1 1 d . . . . .
Si6 Si 0.13537(7) 0.29663(4) 0.19041(4) 0.0337(2) Uani 1 1 d . . . . .
Si4 Si 0.01754(7) 0.14710(5) -0.00230(4) 0.0395(2) Uani 1 1 d . . . . .
O5 O 1.16131(15) 0.69091(10) 0.28099(9) 0.0324(5) Uani 1 1 d . . . . .
O10 O 0.49174(17) 0.14552(11) 0.15163(10) 0.0386(6) Uani 1 1 d . . . . .
F5 F 0.76593(16) 0.49487(10) 0.55213(12) 0.0607(7) Uani 1 1 d . . . . .
O6 O 1.02653(15) 0.73022(12) 0.36354(9) 0.0361(6) Uani 1 1 d . . . . .
N1 N 0.61374(18) 0.19816(11) 0.61243(10) 0.0250(6) Uani 1 1 d . . . . .
N3 N 0.53445(17) 0.28525(11) 0.53241(10) 0.0244(6) Uani 1 1 d . . . . .
N5 N 0.68113(18) 0.19200(11) 0.49373(10) 0.0244(6) Uani 1 1 d . . . . .
N2 N 0.79282(19) 0.15146(12) 0.60176(11) 0.0283(6) Uani 1 1 d . . . . .
N7 N 0.72725(17) 0.28690(11) 0.53959(10) 0.0229(5) Uani 1 1 d . . . . .
F1 F 1.08886(17) 0.30726(15) 0.45742(11) 0.0768(10) Uani 1 1 d . . . . .
O11 O 0.66021(18) -0.00144(11) 0.14455(11) 0.0429(6) Uani 1 1 d . . . . .
O9 O 0.6052(2) 0.19934(11) 0.19205(11) 0.0465(7) Uani 1 1 d . . . . .
N4 N 0.53493(18) 0.35397(12) 0.60462(11) 0.0275(6) Uani 1 1 d . . . . .
N6 N 0.72902(18) 0.28761(11) 0.41680(10) 0.0258(6) Uani 1 1 d . . . . .
F9 F 0.2766(2) 0.01463(11) 0.00446(12) 0.0728(9) Uani 1 1 d . . . . .
O3 O 0.96426(19) 0.69513(13) 0.20299(10) 0.0465(7) Uani 1 1 d . . . . .
N10 N 0.24265(19) 0.26516(11) -0.05836(11) 0.0277(6) Uani 1 1 d . . . . .
N11 N 0.1087(2) 0.18733(13) -0.03061(12) 0.0323(6) Uani 1 1 d . . . . .
O2 O 0.90597(19) 0.56695(13) 0.38616(11) 0.0493(7) Uani 1 1 d . . . . .
N12 N 0.30095(19) 0.32555(12) 0.01770(11) 0.0290(6) Uani 1 1 d . . . . .
N13 N 0.44142(19) 0.24112(12) -0.00478(11) 0.0296(6) Uani 1 1 d . . . . .
N16 N 0.22085(18) 0.21006(11) 0.05413(11) 0.0269(6) Uani 1 1 d . . . . .
O4 O 0.82624(18) 0.71636(13) 0.29218(11) 0.0480(7) Uani 1 1 d . . . . .
O12 O 0.7886(2) 0.06191(12) 0.16283(14) 0.0551(8) Uani 1 1 d . . . . .
O2AA O 1.0246(2) 0.53934(12) 0.29362(11) 0.0491(7) Uani 1 1 d . . . . .
O8 O 0.4569(2) 0.02795(13) 0.28784(12) 0.0584(8) Uani 1 1 d . . . . .
N14 N 0.09760(19) 0.31570(12) 0.03009(11) 0.0311(6) Uani 1 1 d . . . . .
F2 F 1.02025(19) 0.30249(18) 0.40223(13) 0.0918(12) Uani 1 1 d . . . . .
N15 N 0.10651(19) 0.30350(13) 0.13236(11) 0.0322(6) Uani 1 1 d . . . . .
F3 F 1.06731(19) 0.38115(13) 0.40267(13) 0.0831(11) Uani 1 1 d . . . . .
F6 F 0.90698(19) 0.50002(13) 0.53312(15) 0.0915(12) Uani 1 1 d . . . . .
F4 F 0.8389(3) 0.45012(13) 0.60480(12) 0.0849(10) Uani 1 1 d . . . . .
F8 F 0.2107(2) -0.04179(12) 0.07162(14) 0.0854(10) Uani 1 1 d . . . . .
F7 F 0.3450(2) -0.02025(13) 0.06328(15) 0.0852(10) Uani 1 1 d . . . . .
C48 C 0.8752(2) 0.31369(15) 0.48664(13) 0.0284(7) Uani 1 1 d . . . . .
H48 H 0.8826 0.2808 0.4719 0.034 Uiso 1 1 calc R . . . .
N17 N 0.4650(2) 0.02337(14) 0.17913(14) 0.0431(8) Uani 1 1 d . . . . .
N8 N 1.1282(2) 0.62310(14) 0.20914(13) 0.0434(8) Uani 1 1 d . . . . .
C0CA C 0.7366(2) 0.15123(14) 0.65166(12) 0.0269(7) Uani 1 1 d . . . . .
C36 C 0.7713(2) 0.23452(14) 0.40762(12) 0.0252(7) Uani 1 1 d . . . . .
C31 C 0.7451(2) 0.18428(14) 0.44551(12) 0.0238(6) Uani 1 1 d . . . . .
C2CA C 0.4867(2) 0.34109(14) 0.52961(12) 0.0253(7) Uani 1 1 d . . . . .
C24 C 0.4911(2) 0.37632(14) 0.56533(13) 0.0261(7) Uani 1 1 d . . . . .
C43 C 0.7947(2) 0.32462(14) 0.52411(12) 0.0232(6) Uani 1 1 d . . . . .
N9 N 0.8457(2) 0.68626(17) 0.39952(13) 0.0455(8) Uani 1 1 d . . . . .
C44 C 0.7860(2) 0.37538(14) 0.54423(13) 0.0259(7) Uani 1 1 d . . . . .
H44 H 0.7332 0.3845 0.5683 0.031 Uiso 1 1 calc R . . . .
C47 C 0.9430(2) 0.35119(16) 0.47156(14) 0.0311(7) Uani 1 1 d . . . . .
C27 C 0.4199(2) 0.37123(15) 0.71022(14) 0.0328(8) Uani 1 1 d . . . . .
C80 C 0.1771(2) 0.18410(15) -0.07561(13) 0.0308(7) Uani 1 1 d . . . . .
C116 C 0.2384(2) 0.10703(15) 0.05624(14) 0.0321(8) Uani 1 1 d . . . . .
H116 H 0.2646 0.1132 0.0206 0.038 Uiso 1 1 calc R . . . .
C112 C 0.1685(2) 0.14283(15) 0.13507(13) 0.0308(7) Uani 1 1 d . . . . .
H112 H 0.1477 0.1731 0.1531 0.037 Uiso 1 1 calc R . . . .
C3AA C 0.6459(2) 0.17506(14) 0.65780(13) 0.0271(7) Uani 1 1 d . . . . .
C111 C 0.2102(2) 0.15416(14) 0.08158(13) 0.0268(7) Uani 1 1 d . . . . .
C75 C 0.2455(2) 0.22400(14) -0.09102(13) 0.0271(7) Uani 1 1 d . . . . .
C32 C 0.7837(2) 0.13064(15) 0.43645(13) 0.0297(7) Uani 1 1 d . . . . .
H32 H 0.7635 0.0983 0.4606 0.036 Uiso 1 1 calc R . . . .
C33 C 0.8517(2) 0.12376(15) 0.39220(14) 0.0328(8) Uani 1 1 d . . . . .
H33 H 0.8772 0.0874 0.3869 0.039 Uiso 1 1 calc R . . . .
C23 C 0.4504(2) 0.43250(15) 0.55778(14) 0.0319(8) Uani 1 1 d . . . . .
H23 H 0.4533 0.4572 0.5798 0.038 Uiso 1 1 calc R . . . .
C4CA C 0.5171(2) 0.19560(14) 0.49888(14) 0.0295(7) Uani 1 1 d . . . . .
H4CA H 0.4709 0.1710 0.4998 0.035 Uiso 1 1 calc R . . . .
H4CB H 0.5330 0.2184 0.4643 0.035 Uiso 1 1 calc R . . . .
C35 C 0.8416(2) 0.22607(15) 0.36368(14) 0.0314(7) Uani 1 1 d . . . . .
H35 H 0.8622 0.2579 0.3389 0.038 Uiso 1 1 calc R . . . .
C2AA C 0.6004(2) 0.15779(14) 0.50872(13) 0.0270(7) Uani 1 1 d . . . . .
H2AA H 0.6124 0.1287 0.4863 0.032 Uiso 1 1 calc R . . . .
C8BA C 0.4778(2) 0.23632(14) 0.53845(13) 0.0276(7) Uani 1 1 d . . . . .
H8BA H 0.4194 0.2529 0.5328 0.033 Uiso 1 1 calc R . . . .
C45 C 0.8553(2) 0.41224(15) 0.52860(14) 0.0295(7) Uani 1 1 d . . . . .
C5BA C 0.5902(2) 0.17643(14) 0.70735(13) 0.0324(8) Uani 1 1 d . . . . .
H5BA H 0.5312 0.1919 0.7107 0.039 Uiso 1 1 calc R . . . .
C67 C 1.2119(2) 0.69518(17) 0.22853(14) 0.0363(8) Uani 1 1 d . . . . .
H67A H 1.2722 0.7056 0.2252 0.044 Uiso 1 1 calc R . . . .
H67B H 1.1837 0.7246 0.2065 0.044 Uiso 1 1 calc R . . . .
O7 O 0.5954(3) 0.06552(18) 0.31905(14) 0.0836(13) Uani 1 1 d . . . . .
C34 C 0.8810(2) 0.17223(16) 0.35609(15) 0.0360(8) Uani 1 1 d . . . . .
H34 H 0.9273 0.1684 0.3266 0.043 Uiso 1 1 calc R . . . .
C95 C 0.5985(2) 0.21932(16) -0.09470(14) 0.0328(8) Uani 1 1 d . . . . .
C66 C 1.1667(2) 0.74058(15) 0.30126(14) 0.0326(8) Uani 1 1 d . . . . .
H66A H 1.1372 0.7738 0.2837 0.039 Uiso 1 1 calc R . . . .
H66B H 1.2292 0.7480 0.2959 0.039 Uiso 1 1 calc R . . . .
C71 C 0.1133(3) 0.36747(15) -0.01229(14) 0.0345(8) Uani 1 1 d . . . . .
H71 H 0.0567 0.3915 -0.0086 0.041 Uiso 1 1 calc R . . . .
C92 C 0.4554(2) 0.28576(15) 0.01810(13) 0.0291(7) Uani 1 1 d . . . . .
C2BA C 0.4409(2) 0.36116(15) 0.49150(13) 0.0311(7) Uani 1 1 d . . . . .
H2BA H 0.4372 0.3370 0.4693 0.037 Uiso 1 1 calc R . . . .
C9BA C 0.7648(2) 0.12987(15) 0.69759(13) 0.0323(8) Uani 1 1 d . . . . .
H9BA H 0.8234 0.1139 0.6950 0.039 Uiso 1 1 calc R . . . .
C79 C 0.1843(3) 0.14419(16) -0.10849(15) 0.0373(8) Uani 1 1 d . . . . .
H79 H 0.1407 0.1177 -0.1000 0.045 Uiso 1 1 calc R . . . .
C115 C 0.2280(3) 0.05116(15) 0.08321(16) 0.0370(8) Uani 1 1 d . . . . .
C73 C 0.2356(3) 0.32624(14) -0.08461(13) 0.0321(8) Uani 1 1 d . . . . .
H73 H 0.2487 0.3265 -0.1221 0.038 Uiso 1 1 calc R . . . .
C113 C 0.1582(3) 0.08636(16) 0.16133(14) 0.0372(9) Uani 1 1 d . . . . .
C69 C 0.2813(2) 0.37665(14) -0.02056(13) 0.0327(8) Uani 1 1 d . . . . .
H69 H 0.3208 0.4061 -0.0212 0.039 Uiso 1 1 calc R . . . .
C76 C 0.3137(2) 0.22194(15) -0.13590(13) 0.0313(7) Uani 1 1 d . . . . .
H76 H 0.3572 0.2485 -0.1455 0.038 Uiso 1 1 calc R . . . .
C22 C 0.4064(2) 0.45231(15) 0.51895(14) 0.0347(8) Uani 1 1 d . . . . .
H22 H 0.3807 0.4897 0.5151 0.042 Uiso 1 1 calc R . . . .
C77 C 0.3188(3) 0.18115(16) -0.16703(14) 0.0360(8) Uani 1 1 d . . . . .
H77 H 0.3656 0.1800 -0.1968 0.043 Uiso 1 1 calc R . . . .
C2 C 0.4604(2) 0.20190(14) 0.59404(14) 0.0298(7) Uani 1 1 d . . . . .
H2A H 0.4407 0.2285 0.6183 0.036 Uiso 1 1 calc R . . . .
H2B H 0.4117 0.1774 0.5994 0.036 Uiso 1 1 calc R . . . .
C39 C 0.6591(3) 0.35893(16) 0.32927(14) 0.0360(8) Uani 1 1 d . . . . .
C70 C 0.1839(3) 0.40281(15) -0.00556(14) 0.0346(8) Uani 1 1 d . . . . .
H70A H 0.1695 0.4076 0.0305 0.041 Uiso 1 1 calc R . . . .
H70B H 0.1803 0.4407 -0.0266 0.041 Uiso 1 1 calc R . . . .
C46 C 0.9345(2) 0.40103(16) 0.49243(14) 0.0334(8) Uani 1 1 d . . . . .
H46 H 0.9806 0.4259 0.4824 0.040 Uiso 1 1 calc R . . . .
C38 C 0.6846(3) 0.40746(15) 0.42111(14) 0.0354(8) Uani 1 1 d . . . . .
H38A H 0.6246 0.3986 0.4407 0.053 Uiso 1 1 calc GR . . . .
H38B H 0.6831 0.4453 0.4007 0.053 Uiso 1 1 calc GR . . . .
H38C H 0.7218 0.4059 0.4445 0.053 Uiso 1 1 calc GR . . . .
N18 N 0.7397(3) 0.13438(18) 0.24270(16) 0.0614(11) Uani 1 1 d . . . . .
C87 C 0.3848(2) 0.32844(15) 0.03040(13) 0.0310(7) Uani 1 1 d . . . . .
C1BA C 0.5794(2) 0.12609(14) 0.56523(13) 0.0295(7) Uani 1 1 d . . . . .
H1BA H 0.6341 0.1051 0.5717 0.035 Uiso 1 1 calc R . . . .
H1BB H 0.5360 0.0982 0.5694 0.035 Uiso 1 1 calc R . . . .
C8AA C 0.7077(3) 0.13190(16) 0.74666(13) 0.0374(9) Uani 1 1 d . . . . .
H8AA H 0.7285 0.1173 0.7761 0.045 Uiso 1 1 calc R . . . .
C3CA C 0.5422(2) 0.16452(14) 0.60650(13) 0.0286(7) Uani 1 1 d . . . . .
H3CA H 0.5208 0.1391 0.6399 0.034 Uiso 1 1 calc R . . . .
C25 C 0.6217(2) 0.33862(16) 0.68727(15) 0.0355(8) Uani 1 1 d . . . . .
H25A H 0.6146 0.2984 0.6909 0.053 Uiso 1 1 calc GR . . . .
H25B H 0.6175 0.3478 0.7208 0.053 Uiso 1 1 calc GR . . . .
H25C H 0.6796 0.3477 0.6646 0.053 Uiso 1 1 calc GR . . . .
C104 C 0.0217(2) 0.31420(15) 0.12219(14) 0.0332(8) Uani 1 1 d . . . . .
C103 C -0.0599(2) 0.31791(18) 0.16082(16) 0.0411(9) Uani 1 1 d . . . . .
H103 H -0.0584 0.3125 0.1955 0.049 Uiso 1 1 calc R . . . .
C99 C 0.0160(2) 0.32128(15) 0.07005(14) 0.0329(8) Uani 1 1 d . . . . .
C21 C 0.4004(2) 0.41665(16) 0.48572(14) 0.0339(8) Uani 1 1 d . . . . .
H21 H 0.3698 0.4295 0.4600 0.041 Uiso 1 1 calc R . . . .
C74 C 0.3033(3) 0.36330(15) -0.07590(13) 0.0332(8) Uani 1 1 d . . . . .
H74A H 0.3627 0.3436 -0.0834 0.040 Uiso 1 1 calc R . . . .
H74B H 0.3053 0.3992 -0.1003 0.040 Uiso 1 1 calc R . . . .
C94 C 0.4531(3) 0.13456(16) -0.04152(16) 0.0404(9) Uani 1 1 d . . . . .
H94A H 0.4197 0.1148 -0.0087 0.061 Uiso 1 1 calc GR . . . .
H94B H 0.4933 0.1075 -0.0600 0.061 Uiso 1 1 calc GR . . . .
H94C H 0.4122 0.1533 -0.0617 0.061 Uiso 1 1 calc GR . . . .
C3BA C 0.6200(3) 0.15546(16) 0.75199(13) 0.0366(9) Uani 1 1 d . . . . .
H3BA H 0.5819 0.1572 0.7847 0.044 Uiso 1 1 calc R . . . .
C0AA C 0.9447(2) 0.14787(17) 0.51388(14) 0.0374(8) Uani 1 1 d . . . . .
H0AA H 0.9015 0.1484 0.4941 0.056 Uiso 1 1 calc GR . . . .
H0AB H 0.9983 0.1256 0.4997 0.056 Uiso 1 1 calc GR . . . .
H0AC H 0.9590 0.1864 0.5122 0.056 Uiso 1 1 calc GR . . . .
C91 C 0.5369(3) 0.29193(16) 0.02978(14) 0.0357(8) Uani 1 1 d . . . . .
H91 H 0.5846 0.2646 0.0224 0.043 Uiso 1 1 calc R . . . .
C49 C 1.0294(2) 0.33664(18) 0.43383(15) 0.0397(9) Uani 1 1 d . . . . .
C72 C 0.1395(3) 0.35365(15) -0.06749(14) 0.0351(8) Uani 1 1 d . . . . .
H72A H 0.1333 0.3889 -0.0918 0.042 Uiso 1 1 calc R . . . .
H72B H 0.0974 0.3278 -0.0698 0.042 Uiso 1 1 calc R . . . .
C30 C 0.4059(3) 0.30682(17) 0.72749(17) 0.0452(10) Uani 1 1 d . . . . .
H30A H 0.4041 0.2907 0.6981 0.068 Uiso 1 1 calc GR . . . .
H30B H 0.3502 0.3016 0.7536 0.068 Uiso 1 1 calc GR . . . .
H30C H 0.4547 0.2880 0.7415 0.068 Uiso 1 1 calc GR . . . .
C65 C 1.1216(2) 0.73018(17) 0.35791(14) 0.0350(8) Uani 1 1 d . . . . .
H65A H 1.1440 0.6935 0.3745 0.042 Uiso 1 1 calc R . . . .
H65B H 1.1338 0.7601 0.3741 0.042 Uiso 1 1 calc R . . . .
C28 C 0.3413(2) 0.40029(19) 0.68817(16) 0.0434(9) Uani 1 1 d . . . . .
H28A H 0.3476 0.4409 0.6786 0.065 Uiso 1 1 calc GR . . . .
H28B H 0.2857 0.3932 0.7140 0.065 Uiso 1 1 calc GR . . . .
H28C H 0.3413 0.3850 0.6580 0.065 Uiso 1 1 calc GR . . . .
C50 C 0.8429(2) 0.46404(16) 0.55387(16) 0.0380(9) Uani 1 1 d . . . . .
C98 C 0.5441(3) 0.24646(18) -0.13365(14) 0.0405(9) Uani 1 1 d . . . . .
H98A H 0.5092 0.2181 -0.1383 0.061 Uiso 1 1 calc GR . . . .
H98B H 0.5842 0.2608 -0.1664 0.061 Uiso 1 1 calc GR . . . .
H98C H 0.5047 0.2775 -0.1209 0.061 Uiso 1 1 calc GR . . . .
C106 C 0.2536(3) 0.26304(17) 0.17804(16) 0.0410(9) Uani 1 1 d . . . . .
H10A H 0.2540 0.2249 0.1714 0.061 Uiso 1 1 calc GR . . . .
H10B H 0.2763 0.2613 0.2080 0.061 Uiso 1 1 calc GR . . . .
H10C H 0.2910 0.2857 0.1484 0.061 Uiso 1 1 calc GR . . . .
C90 C 0.5483(3) 0.33714(18) 0.05172(16) 0.0438(10) Uani 1 1 d . . . . .
H90 H 0.6035 0.3401 0.0582 0.053 Uiso 1 1 calc R . . . .
C88 C 0.3970(3) 0.37329(17) 0.05329(15) 0.0392(9) Uani 1 1 d . . . . .
H88 H 0.3498 0.4007 0.0615 0.047 Uiso 1 1 calc R . . . .
C114 C 0.1879(3) 0.04020(16) 0.13582(16) 0.0426(9) Uani 1 1 d . . . . .
H114 H 0.1810 0.0027 0.1537 0.051 Uiso 1 1 calc R . . . .
C130 C 0.5100(3) -0.02751(17) 0.15807(18) 0.0460(10) Uani 1 1 d . . . . .
H13A H 0.4707 -0.0416 0.1415 0.055 Uiso 1 1 calc R . . . .
H13B H 0.5194 -0.0574 0.1866 0.055 Uiso 1 1 calc R . . . .
C78 C 0.2533(3) 0.14251(16) -0.15287(15) 0.0406(9) Uani 1 1 d . . . . .
H78 H 0.2554 0.1151 -0.1733 0.049 Uiso 1 1 calc R . . . .
C93 C 0.5874(3) 0.15035(18) 0.01520(15) 0.0439(9) Uani 1 1 d . . . . .
H93A H 0.6359 0.1729 0.0135 0.066 Uiso 1 1 calc GR . . . .
H93B H 0.6114 0.1140 0.0053 0.066 Uiso 1 1 calc GR . . . .
H93C H 0.5499 0.1441 0.0501 0.066 Uiso 1 1 calc GR . . . .
C37 C 0.8470(3) 0.37476(18) 0.33918(17) 0.0470(10) Uani 1 1 d . . . . .
H37A H 0.8871 0.3664 0.3616 0.070 Uiso 1 1 calc GR . . . .
H37B H 0.8448 0.4151 0.3253 0.070 Uiso 1 1 calc GR . . . .
H37C H 0.8683 0.3535 0.3112 0.070 Uiso 1 1 calc GR . . . .
C96 C 0.6546(3) 0.26503(19) -0.08833(16) 0.0462(10) Uani 1 1 d . . . . .
H96A H 0.6153 0.2965 -0.0762 0.069 Uiso 1 1 calc GR . . . .
H96B H 0.6948 0.2787 -0.1212 0.069 Uiso 1 1 calc GR . . . .
H96C H 0.6888 0.2485 -0.0636 0.069 Uiso 1 1 calc GR . . . .
C26 C 0.5571(3) 0.45872(16) 0.64672(16) 0.0415(9) Uani 1 1 d . . . . .
H26A H 0.6003 0.4673 0.6139 0.062 Uiso 1 1 calc GR . . . .
H26B H 0.5811 0.4657 0.6738 0.062 Uiso 1 1 calc GR . . . .
H26C H 0.5028 0.4827 0.6460 0.062 Uiso 1 1 calc GR . . . .
C102 C -0.1415(3) 0.3293(2) 0.14842(17) 0.0486(10) Uani 1 1 d . . . . .
H102 H -0.1940 0.3318 0.1747 0.058 Uiso 1 1 calc R . . . .
C64 C 0.9787(3) 0.7200(2) 0.41681(15) 0.0452(10) Uani 1 1 d . . . . .
H64A H 0.9960 0.7459 0.4353 0.054 Uiso 1 1 calc R . . . .
H64B H 0.9923 0.6809 0.4327 0.054 Uiso 1 1 calc R . . . .
C97 C 0.6641(3) 0.17077(18) -0.11641(15) 0.0420(9) Uani 1 1 d . . . . .
H97A H 0.6997 0.1543 -0.0925 0.063 Uiso 1 1 calc GR . . . .
H97B H 0.7028 0.1862 -0.1493 0.063 Uiso 1 1 calc GR . . . .
H97C H 0.6305 0.1417 -0.1210 0.063 Uiso 1 1 calc GR . . . .
C107 C 0.1383(3) 0.36781(17) 0.21063(15) 0.0384(8) Uani 1 1 d . . . . .
C129 C 0.5991(3) -0.01695(18) 0.11927(18) 0.0454(10) Uani 1 1 d . . . . .
H12A H 0.6231 -0.0514 0.1049 0.054 Uiso 1 1 calc R . . . .
H12B H 0.5912 0.0137 0.0910 0.054 Uiso 1 1 calc R . . . .
C15 C 0.8877(3) 0.03510(17) 0.58782(15) 0.0430(10) Uani 1 1 d . . . . .
C9AA C 0.9803(3) 0.1218(2) 0.62039(17) 0.0486(11) Uani 1 1 d . . . . .
H9AA H 0.9728 0.1596 0.6288 0.073 Uiso 1 1 calc GR . . . .
H9AB H 1.0401 0.1154 0.5994 0.073 Uiso 1 1 calc GR . . . .
H9AC H 0.9705 0.0938 0.6519 0.073 Uiso 1 1 calc GR . . . .
C89 C 0.4790(3) 0.37779(18) 0.06405(16) 0.0459(10) Uani 1 1 d . . . . .
H89 H 0.4866 0.4079 0.0793 0.055 Uiso 1 1 calc R . . . .
C132 C 0.4095(3) 0.12447(18) 0.15112(19) 0.0473(10) Uani 1 1 d . . . . .
H13C H 0.3838 0.1491 0.1249 0.057 Uiso 1 1 calc R . . . .
H13D H 0.3667 0.1241 0.1847 0.057 Uiso 1 1 calc R . . . .
C109 C 0.0460(3) 0.40182(17) 0.21477(16) 0.0448(10) Uani 1 1 d . . . . .
H10D H 0.0302 0.4067 0.1823 0.067 Uiso 1 1 calc GR . . . .
H10E H 0.0493 0.4388 0.2229 0.067 Uiso 1 1 calc GR . . . .
H10F H 0.0012 0.3811 0.2417 0.067 Uiso 1 1 calc GR . . . .
C131 C 0.4294(3) 0.06431(19) 0.13923(19) 0.0493(11) Uani 1 1 d . . . . .
H13E H 0.3745 0.0506 0.1365 0.059 Uiso 1 1 calc R . . . .
H13F H 0.4728 0.0653 0.1058 0.059 Uiso 1 1 calc R . . . .
C100 C -0.0675(3) 0.33270(17) 0.05852(17) 0.0424(9) Uani 1 1 d . . . . .
H100 H -0.0704 0.3376 0.0241 0.051 Uiso 1 1 calc R . . . .
C29 C 0.4191(3) 0.3967(2) 0.75834(16) 0.0497(10) Uani 1 1 d . . . . .
H29A H 0.4679 0.3787 0.7727 0.075 Uiso 1 1 calc GR . . . .
H29B H 0.3631 0.3900 0.7839 0.075 Uiso 1 1 calc GR . . . .
H29C H 0.4257 0.4373 0.7483 0.075 Uiso 1 1 calc GR . . . .
C0BA C 0.8335(3) 0.02552(17) 0.55078(17) 0.0459(10) Uani 1 1 d . . . . .
H0BA H 0.7752 0.0456 0.5589 0.069 Uiso 1 1 calc GR . . . .
H0BB H 0.8266 -0.0148 0.5548 0.069 Uiso 1 1 calc GR . . . .
H0BC H 0.8647 0.0398 0.5156 0.069 Uiso 1 1 calc GR . . . .
C117 C 0.2646(3) 0.00174(18) 0.0558(2) 0.0530(11) Uani 1 1 d . . . . .
C63 C 0.8793(3) 0.7300(2) 0.41965(17) 0.0519(11) Uani 1 1 d . . . . .
H63A H 0.8463 0.7299 0.4555 0.062 Uiso 1 1 calc R . . . .
H63B H 0.8681 0.7675 0.3998 0.062 Uiso 1 1 calc R . . . .
C68 C 1.2161(3) 0.63806(18) 0.21219(17) 0.0453(10) Uani 1 1 d . . . . .
H68A H 1.2584 0.6388 0.1784 0.054 Uiso 1 1 calc R . . . .
H68B H 1.2384 0.6085 0.2368 0.054 Uiso 1 1 calc R . . . .
C105 C 0.0624(3) 0.24930(19) 0.24645(16) 0.0495(10) Uani 1 1 d . . . . .
H10G H 0.0136 0.2724 0.2645 0.074 Uiso 1 1 calc GR . . . .
H10H H 0.0976 0.2301 0.2699 0.074 Uiso 1 1 calc GR . . . .
H10I H 0.0389 0.2213 0.2336 0.074 Uiso 1 1 calc GR . . . .
C60 C 0.8726(3) 0.7132(2) 0.20213(18) 0.0564(13) Uani 1 1 d . . . . .
H60A H 0.8379 0.6798 0.2093 0.068 Uiso 1 1 calc R . . . .
H60B H 0.8705 0.7344 0.1680 0.068 Uiso 1 1 calc R . . . .
C52 C 0.8207(3) 0.5823(2) 0.41808(17) 0.0577(13) Uani 1 1 d . . . . .
H52A H 0.8016 0.5507 0.4463 0.069 Uiso 1 1 calc R . . . .
H52B H 0.7764 0.5904 0.3978 0.069 Uiso 1 1 calc R . . . .
C62 C 1.1074(3) 0.6545(2) 0.16118(16) 0.0521(11) Uani 1 1 d . . . . .
H62A H 1.1381 0.6346 0.1328 0.063 Uiso 1 1 calc R . . . .
H62B H 1.1299 0.6924 0.1534 0.063 Uiso 1 1 calc R . . . .
C110 C 0.2091(3) 0.40344(17) 0.16955(17) 0.0448(10) Uani 1 1 d . . . . .
H11A H 0.2676 0.3842 0.1681 0.067 Uiso 1 1 calc GR . . . .
H11B H 0.2077 0.4406 0.1786 0.067 Uiso 1 1 calc GR . . . .
H11C H 0.1963 0.4079 0.1362 0.067 Uiso 1 1 calc GR . . . .
C101 C -0.1467(3) 0.33690(19) 0.09729(18) 0.0490(10) Uani 1 1 d . . . . .
H101 H -0.2019 0.3447 0.0891 0.059 Uiso 1 1 calc R . . . .
C128 C 0.7456(3) 0.00969(18) 0.10875(18) 0.0474(10) Uani 1 1 d . . . . .
H12C H 0.7406 0.0456 0.0850 0.057 Uiso 1 1 calc R . . . .
H12D H 0.7650 -0.0208 0.0885 0.057 Uiso 1 1 calc R . . . .
C133 C 0.4805(3) 0.20471(17) 0.15542(19) 0.0481(10) Uani 1 1 d . . . . .
H13G H 0.4413 0.2098 0.1890 0.058 Uiso 1 1 calc R . . . .
H13H H 0.4529 0.2263 0.1286 0.058 Uiso 1 1 calc R . . . .
C53 C 0.9064(3) 0.51475(19) 0.36855(17) 0.0546(12) Uani 1 1 d . . . . .
H53A H 0.8663 0.5194 0.3458 0.065 Uiso 1 1 calc R . . . .
H53B H 0.8854 0.4847 0.3980 0.065 Uiso 1 1 calc R . . . .
C83 C -0.0791(3) 0.1724(2) -0.03372(19) 0.0552(12) Uani 1 1 d . . . . .
C82 C -0.0214(3) 0.15819(19) 0.06718(17) 0.0474(10) Uani 1 1 d . . . . .
H82A H 0.0231 0.1411 0.0854 0.071 Uiso 1 1 calc GR . . . .
H82B H -0.0772 0.1406 0.0835 0.071 Uiso 1 1 calc GR . . . .
H82C H -0.0302 0.1986 0.0681 0.071 Uiso 1 1 calc GR . . . .
C135 C 0.6884(3) 0.22194(19) 0.1890(2) 0.0557(12) Uani 1 1 d . . . . .
H13I H 0.6808 0.2634 0.1854 0.067 Uiso 1 1 calc R . . . .
H13J H 0.7339 0.2123 0.1589 0.067 Uiso 1 1 calc R . . . .
C54 C 0.9992(3) 0.49855(18) 0.34007(18) 0.0528(11) Uani 1 1 d . . . . .
H54A H 1.0403 0.4977 0.3616 0.063 Uiso 1 1 calc R . . . .
H54B H 1.0018 0.4606 0.3317 0.063 Uiso 1 1 calc R . . . .
C85 C -0.1101(3) 0.2351(2) -0.0270(2) 0.0648(14) Uani 1 1 d . . . . .
H85A H -0.1321 0.2368 0.0093 0.097 Uiso 1 1 calc GR . . . .
H85B H -0.1572 0.2486 -0.0442 0.097 Uiso 1 1 calc GR . . . .
H85C H -0.0602 0.2588 -0.0420 0.097 Uiso 1 1 calc GR . . . .
C127 C 0.8129(3) 0.01318(19) 0.1380(2) 0.0549(12) Uani 1 1 d . . . . .
H12E H 0.8143 -0.0214 0.1638 0.066 Uiso 1 1 calc R . . . .
H12F H 0.8723 0.0165 0.1144 0.066 Uiso 1 1 calc R . . . .
C51 C 0.8277(3) 0.6340(2) 0.43939(16) 0.0568(12) Uani 1 1 d . . . . .
H51A H 0.7719 0.6410 0.4649 0.068 Uiso 1 1 calc R . . . .
H51B H 0.8756 0.6262 0.4572 0.068 Uiso 1 1 calc R . . . .
C136 C 0.7173(4) 0.1966(2) 0.2376(2) 0.0646(14) Uani 1 1 d . . . . .
H13K H 0.7695 0.2153 0.2378 0.078 Uiso 1 1 calc R . . . .
H13L H 0.6694 0.2042 0.2674 0.078 Uiso 1 1 calc R . . . .
C61 C 1.0070(3) 0.6606(2) 0.16479(16) 0.0556(12) Uani 1 1 d . . . . .
H61A H 0.9963 0.6786 0.1314 0.067 Uiso 1 1 calc R . . . .
H61B H 0.9828 0.6231 0.1746 0.067 Uiso 1 1 calc R . . . .
C56 C 1.1291(4) 0.5613(2) 0.21137(18) 0.0590(12) Uani 1 1 d . . . . .
H56A H 1.1861 0.5481 0.1902 0.071 Uiso 1 1 calc R . . . .
H56B H 1.0817 0.5536 0.1969 0.071 Uiso 1 1 calc R . . . .
C57 C 0.7636(3) 0.7099(2) 0.38362(19) 0.0591(13) Uani 1 1 d . . . . .
H57A H 0.7262 0.7312 0.4096 0.071 Uiso 1 1 calc R . . . .
H57B H 0.7301 0.6785 0.3824 0.071 Uiso 1 1 calc R . . . .
C59 C 0.8336(3) 0.7498(2) 0.24168(18) 0.0549(12) Uani 1 1 d . . . . .
H59A H 0.8717 0.7811 0.2366 0.066 Uiso 1 1 calc R . . . .
H59B H 0.7746 0.7662 0.2382 0.066 Uiso 1 1 calc R . . . .
C81 C 0.0450(3) 0.06790(18) -0.0007(2) 0.0585(12) Uani 1 1 d . . . . .
H81A H 0.0377 0.0578 -0.0318 0.088 Uiso 1 1 calc GR . . . .
H81B H 0.0053 0.0470 0.0291 0.088 Uiso 1 1 calc GR . . . .
H81C H 0.1061 0.0584 0.0014 0.088 Uiso 1 1 calc GR . . . .
C134 C 0.5698(3) 0.22623(19) 0.14917(19) 0.0529(11) Uani 1 1 d . . . . .
H13M H 0.6106 0.2179 0.1171 0.063 Uiso 1 1 calc R . . . .
H13N H 0.5637 0.2675 0.1474 0.063 Uiso 1 1 calc R . . . .
C58 C 0.7819(3) 0.7491(2) 0.3312(2) 0.0589(12) Uani 1 1 d . . . . .
H58A H 0.7258 0.7672 0.3244 0.071 Uiso 1 1 calc R . . . .
H58B H 0.8194 0.7790 0.3311 0.071 Uiso 1 1 calc R . . . .
C55 C 1.1159(3) 0.52828(19) 0.26572(19) 0.0567(12) Uani 1 1 d . . . . .
H55A H 1.1284 0.4875 0.2651 0.068 Uiso 1 1 calc R . . . .
H55B H 1.1566 0.5402 0.2826 0.068 Uiso 1 1 calc R . . . .
C108 C 0.1608(3) 0.3569(2) 0.26391(17) 0.0535(11) Uani 1 1 d . . . . .
H10J H 0.1146 0.3358 0.2895 0.080 Uiso 1 1 calc GR . . . .
H10K H 0.1642 0.3929 0.2737 0.080 Uiso 1 1 calc GR . . . .
H10L H 0.2176 0.3350 0.2616 0.080 Uiso 1 1 calc GR . . . .
C40 C 0.5590(3) 0.3553(3) 0.3593(2) 0.0674(14) Uani 1 1 d . . . . .
H40A H 0.5503 0.3179 0.3805 0.101 Uiso 1 1 calc GR . . . .
H40B H 0.5223 0.3616 0.3350 0.101 Uiso 1 1 calc GR . . . .
H40C H 0.5423 0.3840 0.3810 0.101 Uiso 1 1 calc GR . . . .
C120 C 0.4218(4) -0.0171(2) 0.2730(2) 0.0613(13) Uani 1 1 d . . . . .
H12G H 0.3717 -0.0324 0.3007 0.074 Uiso 1 1 calc R . . . .
H12H H 0.4680 -0.0479 0.2665 0.074 Uiso 1 1 calc R . . . .
C126 C 0.8475(4) 0.0653(2) 0.1945(3) 0.0720(16) Uani 1 1 d . . . . .
H12I H 0.9096 0.0595 0.1754 0.086 Uiso 1 1 calc R . . . .
H12J H 0.8356 0.0359 0.2255 0.086 Uiso 1 1 calc R . . . .
C119 C 0.3912(3) 0.0068(2) 0.2248(2) 0.0554(12) Uani 1 1 d . . . . .
H11D H 0.3585 -0.0218 0.2178 0.066 Uiso 1 1 calc R . . . .
H11E H 0.3499 0.0401 0.2308 0.066 Uiso 1 1 calc R . . . .
C125 C 0.8307(3) 0.1240(2) 0.2093(2) 0.0680(15) Uani 1 1 d . . . . .
H12K H 0.8748 0.1286 0.2274 0.082 Uiso 1 1 calc R . . . .
H12L H 0.8393 0.1527 0.1779 0.082 Uiso 1 1 calc R . . . .
C18 C 0.9827(3) 0.0057(2) 0.5724(2) 0.0650(15) Uani 1 1 d . . . . .
H18A H 1.0127 0.0230 0.5378 0.097 Uiso 1 1 calc GR . . . .
H18B H 0.9784 -0.0344 0.5736 0.097 Uiso 1 1 calc GR . . . .
H18C H 1.0163 0.0102 0.5962 0.097 Uiso 1 1 calc GR . . . .
C86 C -0.0520(4) 0.1687(3) -0.0915(2) 0.0715(15) Uani 1 1 d . . . . .
H86A H -0.0009 0.1908 -0.1087 0.107 Uiso 1 1 calc GR . . . .
H86B H -0.1013 0.1838 -0.1066 0.107 Uiso 1 1 calc GR . . . .
H86C H -0.0369 0.1294 -0.0955 0.107 Uiso 1 1 calc GR . . . .
C4BA C 0.8388(5) 0.0077(2) 0.64329(18) 0.0796(19) Uani 1 1 d . . . . .
H4BA H 0.8716 0.0127 0.6673 0.119 Uiso 1 1 calc GR . . . .
H4BB H 0.8351 -0.0326 0.6447 0.119 Uiso 1 1 calc GR . . . .
H4BC H 0.7793 0.0258 0.6524 0.119 Uiso 1 1 calc GR . . . .
C41 C 0.6856(5) 0.3117(3) 0.2978(2) 0.084(2) Uani 1 1 d . . . . .
H41A H 0.7455 0.3162 0.2760 0.126 Uiso 1 1 calc GR . . . .
H41B H 0.6445 0.3134 0.2765 0.126 Uiso 1 1 calc GR . . . .
H41C H 0.6838 0.2752 0.3207 0.126 Uiso 1 1 calc GR . . . .
C121 C 0.4621(5) 0.0149(3) 0.3401(2) 0.087(2) Uani 1 1 d . . . . .
H12M H 0.4983 -0.0208 0.3459 0.104 Uiso 1 1 calc R . . . .
H12N H 0.4024 0.0105 0.3631 0.104 Uiso 1 1 calc R . . . .
C122 C 0.5042(5) 0.0632(3) 0.3509(2) 0.097(2) Uani 1 1 d . . . . .
H12O H 0.4702 0.0993 0.3429 0.117 Uiso 1 1 calc R . . . .
H12P H 0.5040 0.0569 0.3874 0.117 Uiso 1 1 calc R . . . .
C84 C -0.1583(4) 0.1340(3) -0.0065(2) 0.0813(18) Uani 1 1 d . . . . .
H84A H -0.1391 0.0948 -0.0099 0.122 Uiso 1 1 calc GR . . . .
H84B H -0.2074 0.1464 -0.0224 0.122 Uiso 1 1 calc GR . . . .
H84C H -0.1776 0.1369 0.0297 0.122 Uiso 1 1 calc GR . . . .
C42 C 0.6626(5) 0.4175(2) 0.2927(3) 0.0825(18) Uani 1 1 d . . . . .
H42A H 0.6441 0.4476 0.3130 0.124 Uiso 1 1 calc GR . . . .
H42B H 0.6230 0.4192 0.2706 0.124 Uiso 1 1 calc GR . . . .
H42C H 0.7230 0.4224 0.2718 0.124 Uiso 1 1 calc GR . . . .
C124 C 0.7364(5) 0.1088(3) 0.2966(2) 0.104(3) Uani 1 1 d . . . . .
H12Q H 0.7718 0.1305 0.3097 0.125 Uiso 1 1 calc R . . . .
H12R H 0.7642 0.0700 0.2977 0.125 Uiso 1 1 calc R . . . .
C123 C 0.6425(6) 0.1066(4) 0.3324(2) 0.115(3) Uani 1 1 d . . . . .
H12S H 0.6457 0.0953 0.3683 0.138 Uiso 1 1 calc R . . . .
H12T H 0.6107 0.1442 0.3285 0.138 Uiso 1 1 calc R . . . .
C118 C 0.1158(3) 0.0763(2) 0.21854(16) 0.0500(9) Uani 0.864(5) 1 d D U P B 1
F10 F 0.0983(4) 0.02197(16) 0.23924(14) 0.0985(15) Uani 0.864(5) 1 d D U P B 1
F11 F 0.1673(3) 0.09147(19) 0.24561(14) 0.0651(10) Uani 0.864(5) 1 d D U P B 1
F12 F 0.0376(2) 0.1076(2) 0.23200(12) 0.0768(12) Uani 0.864(5) 1 d D U P B 1
C318 C 0.1158(3) 0.0763(2) 0.21854(16) 0.0500(9) Uani 0.136(5) 1 d D U P B 2
F10A F 0.1593(19) 0.0244(8) 0.2343(10) 0.0985(15) Uani 0.136(5) 1 d D U P B 2
F11A F 0.1328(18) 0.1091(11) 0.2463(10) 0.0651(10) Uani 0.136(5) 1 d D U P B 2
F12A F 0.0369(11) 0.0581(13) 0.2280(8) 0.0768(12) Uani 0.136(5) 1 d D U P B 2
Fe Fe 0.60449(3) 0.28371(2) 0.58922(2) 0.02652(11) Uani 0.691(6) 1 d . . P A 2
Fe1 Fe 0.65795(3) 0.27986(2) 0.48756(2) 0.02778(12) Uani 0.691(6) 1 d . . P A 2
Fe2 Fe 0.73307(3) 0.19954(2) 0.55247(2) 0.02495(11) Uani 0.691(6) 1 d . . P A 2
Fe3 Fe 0.19681(3) 0.28798(2) 0.07079(2) 0.03158(12) Uani 0.691(6) 1 d . . P A 2
Fe4 Fe 0.31692(3) 0.24622(2) -0.00622(2) 0.02873(12) Uani 0.691(6) 1 d . . P A 2
Fe5 Fe 0.13461(3) 0.24186(2) 0.00539(2) 0.03069(12) Uani 0.691(6) 1 d . . P A 2
C1S C 0.0072(6) 0.0993(4) 0.7813(4) 0.136(3) Uani 1 1 d . . . . .
H1SA H -0.0491 0.0962 0.7738 0.205 Uiso 1 1 calc GR . . . .
H1SB H 0.0073 0.1361 0.7906 0.205 Uiso 1 1 calc GR . . . .
H1SC H 0.0150 0.0695 0.8096 0.205 Uiso 1 1 calc GR . . . .
C2S C 0.0830(7) 0.0932(3) 0.7339(4) 0.122(3) Uani 1 1 d . . . . .
H2SA H 0.0781 0.0582 0.7220 0.146 Uiso 1 1 calc R . . . .
H2SB H 0.0779 0.1253 0.7063 0.146 Uiso 1 1 calc R . . . .
O1S O 0.1639(4) 0.09147(18) 0.74390(18) 0.0899(13) Uani 1 1 d . . . . .
C3S C 0.2405(6) 0.0839(3) 0.7006(3) 0.104(2) Uani 1 1 d . . . . .
H3SA H 0.2370 0.1139 0.6711 0.125 Uiso 1 1 calc R . . . .
H3SB H 0.2399 0.0472 0.6907 0.125 Uiso 1 1 calc R . . . .
C4S C 0.3258(6) 0.0865(3) 0.7158(3) 0.110(2) Uani 1 1 d . . . . .
H4SA H 0.3764 0.0796 0.6876 0.166 Uiso 1 1 calc GR . . . .
H4SB H 0.3280 0.0577 0.7459 0.166 Uiso 1 1 calc GR . . . .
H4SC H 0.3279 0.1238 0.7237 0.166 Uiso 1 1 calc GR . . . .
C5S C 0.7060(6) 0.6404(6) 0.6106(4) 0.166(5) Uani 1 1 d . . . . .
H5SA H 0.7516 0.6632 0.6127 0.249 Uiso 1 1 calc GR . . . .
H5SB H 0.6524 0.6645 0.6082 0.249 Uiso 1 1 calc GR . . . .
H5SC H 0.7271 0.6227 0.5803 0.249 Uiso 1 1 calc GR . . . .
C6S C 0.6861(6) 0.5960(4) 0.6571(4) 0.122(3) Uani 1 1 d . . . . .
H6SA H 0.7404 0.5769 0.6658 0.146 Uiso 1 1 calc R . . . .
H6SB H 0.6490 0.5676 0.6537 0.146 Uiso 1 1 calc R . . . .
O2S O 0.6336(3) 0.6347(3) 0.6971(2) 0.1050(16) Uani 1 1 d . . . . .
C7S C 0.6012(7) 0.5996(6) 0.7464(4) 0.162(5) Uani 1 1 d . . . . .
H7SA H 0.6512 0.5782 0.7584 0.195 Uiso 1 1 calc R . . . .
H7SB H 0.5617 0.5724 0.7434 0.195 Uiso 1 1 calc R . . . .
C8S C 0.5496(8) 0.6385(7) 0.7851(4) 0.195(6) Uani 1 1 d . . . . .
H8SA H 0.4989 0.6196 0.8084 0.292 Uiso 1 1 calc GR . . . .
H8SB H 0.5290 0.6739 0.7664 0.292 Uiso 1 1 calc GR . . . .
H8SC H 0.5887 0.6464 0.8046 0.292 Uiso 1 1 calc GR . . . .
C9S C 0.8367(18) 0.5253(11) 0.2040(6) 0.096(7) Uani 0.603(9) 1 d D . P C 1
H9SA H 0.8307 0.5663 0.1934 0.144 Uiso 0.603(9) 1 calc GR . P C 1
H9SB H 0.8746 0.5160 0.2277 0.144 Uiso 0.603(9) 1 calc GR . P C 1
H9SC H 0.7784 0.5113 0.2209 0.144 Uiso 0.603(9) 1 calc GR . P C 1
C10S C 0.8775(11) 0.4981(9) 0.1576(7) 0.083(5) Uani 0.603(9) 1 d D . P C 1
H10M H 0.8843 0.4567 0.1678 0.100 Uiso 0.603(9) 1 calc R . P C 1
H10N H 0.8396 0.5069 0.1334 0.100 Uiso 0.603(9) 1 calc R . P C 1
O3S O 0.9653(7) 0.5213(6) 0.1334(4) 0.051(2) Uani 0.603(9) 1 d D . P C 1
C11S C 1.0113(8) 0.5017(4) 0.0856(4) 0.062(3) Uani 0.603(9) 1 d D . P C 1
H11F H 0.9752 0.5116 0.0605 0.074 Uiso 0.603(9) 1 calc R . P C 1
H11G H 1.0241 0.4603 0.0917 0.074 Uiso 0.603(9) 1 calc R . P C 1
C12S C 1.0989(8) 0.5327(4) 0.0659(4) 0.070(3) Uani 0.603(9) 1 d D . P C 1
H12U H 1.1347 0.5198 0.0349 0.105 Uiso 0.603(9) 1 calc GR . P C 1
H12V H 1.1319 0.5242 0.0921 0.105 Uiso 0.603(9) 1 calc GR . P C 1
H12W H 1.0850 0.5733 0.0585 0.105 Uiso 0.603(9) 1 calc GR . P C 1
C9T C 0.840(3) 0.5235(19) 0.2261(10) 0.096(7) Uani 0.397(9) 1 d D . P C 2
H9TA H 0.8436 0.5642 0.2149 0.144 Uiso 0.397(9) 1 calc GR . P C 2
H9TB H 0.8867 0.5087 0.2436 0.144 Uiso 0.397(9) 1 calc GR . P C 2
H9TC H 0.7826 0.5156 0.2494 0.144 Uiso 0.397(9) 1 calc GR . P C 2
C10T C 0.8529(19) 0.4957(15) 0.1803(10) 0.083(5) Uani 0.397(9) 1 d D . P C 2
H10O H 0.8572 0.4542 0.1906 0.100 Uiso 0.397(9) 1 calc R . P C 2
H10P H 0.8023 0.5066 0.1649 0.100 Uiso 0.397(9) 1 calc R . P C 2
O3T O 0.9352(13) 0.5146(10) 0.1433(7) 0.051(2) Uani 0.397(9) 1 d D . P C 2
C11T C 0.9575(12) 0.4895(6) 0.0972(6) 0.062(3) Uani 0.397(9) 1 d D . P C 2
H11H H 0.9120 0.5006 0.0779 0.074 Uiso 0.397(9) 1 calc R . P C 2
H11I H 0.9641 0.4479 0.1056 0.074 Uiso 0.397(9) 1 calc R . P C 2
C12T C 1.0481(13) 0.5145(8) 0.0662(7) 0.070(3) Uani 0.397(9) 1 d D . P C 2
H12X H 1.0599 0.5099 0.0306 0.105 Uiso 0.397(9) 1 calc GR . P C 2
H12Y H 1.0955 0.4946 0.0808 0.105 Uiso 0.397(9) 1 calc GR . P C 2
H H 1.0451 0.5546 0.0679 0.105 Uiso 0.397(9) 1 calc GR . P C 2
C13S C 0.1895(18) 0.1588(16) 0.3545(14) 0.110(4) Uani 0.255(6) 1 d D U P D -1
H13O H 0.1364 0.1459 0.3497 0.165 Uiso 0.255(6) 1 calc R . P D -1
H13P H 0.2009 0.1382 0.3866 0.165 Uiso 0.255(6) 1 calc R . P D -1
H13Q H 0.1808 0.1992 0.3555 0.165 Uiso 0.255(6) 1 calc R . P D -1
C14S C 0.2663(16) 0.1484(11) 0.3112(11) 0.105(4) Uani 0.255(6) 1 d D U P D -1
H14A H 0.2767 0.1077 0.3096 0.126 Uiso 0.255(6) 1 calc R . P D -1
H14B H 0.2565 0.1691 0.2784 0.126 Uiso 0.255(6) 1 calc R . P D -1
O4S O 0.3418(12) 0.1695(8) 0.3228(10) 0.114(3) Uani 0.255(6) 1 d D U P D -1
C15S C 0.3434(19) 0.2327(10) 0.322(2) 0.141(4) Uani 0.255(6) 1 d D U P D -1
H15A H 0.3091 0.2531 0.2984 0.169 Uiso 0.255(6) 1 calc R . P D -1
H15B H 0.3109 0.2398 0.3567 0.169 Uiso 0.255(6) 1 calc R . P D -1
C16S C 0.424(2) 0.2573(16) 0.310(2) 0.178(6) Uani 0.255(6) 1 d D U P D -1
H16A H 0.4126 0.2975 0.3114 0.267 Uiso 0.255(6) 1 calc R . P D -1
H16B H 0.4581 0.2392 0.3339 0.267 Uiso 0.255(6) 1 calc R . P D -1
H16C H 0.4563 0.2526 0.2752 0.267 Uiso 0.255(6) 1 calc R . P D -1
C17S C 0.1439(10) 0.1650(7) 0.3785(7) 0.110(4) Uani 0.495(6) 1 d D U P D -2
H17A H 0.0998 0.1598 0.3611 0.165 Uiso 0.495(6) 1 calc R . P D -2
H17B H 0.1536 0.1303 0.4018 0.165 Uiso 0.495(6) 1 calc R . P D -2
H17C H 0.1228 0.1958 0.3977 0.165 Uiso 0.495(6) 1 calc R . P D -2
C18S C 0.2282(9) 0.1790(7) 0.3401(6) 0.105(4) Uani 0.495(6) 1 d D U P D -2
H18D H 0.2493 0.1483 0.3203 0.126 Uiso 0.495(6) 1 calc R . P D -2
H18E H 0.2184 0.2139 0.3162 0.126 Uiso 0.495(6) 1 calc R . P D -2
O5S O 0.2951(7) 0.1870(4) 0.3659(5) 0.114(3) Uani 0.495(6) 1 d D U P D -2
C19S C 0.3787(11) 0.2124(8) 0.3261(8) 0.141(4) Uani 0.495(6) 1 d D U P D -2
H19A H 0.4045 0.1862 0.3020 0.169 Uiso 0.495(6) 1 calc R . P D -2
H19B H 0.3605 0.2484 0.3064 0.169 Uiso 0.495(6) 1 calc R . P D -2
C20S C 0.4428(13) 0.2218(10) 0.3491(10) 0.178(6) Uani 0.495(6) 1 d D U P D -2
H20A H 0.4934 0.2376 0.3229 0.267 Uiso 0.495(6) 1 calc R . P D -2
H20B H 0.4181 0.2483 0.3726 0.267 Uiso 0.495(6) 1 calc R . P D -2
H20C H 0.4620 0.1861 0.3681 0.267 Uiso 0.495(6) 1 calc R . P D -2
C21S C 0.4509(14) 0.0103(8) 0.5116(9) 0.181(7) Uani 0.5 1 d D U P E -3
H21A H 0.4618 -0.0305 0.5136 0.272 Uiso 0.5 1 calc R . P E -3
H21B H 0.4830 0.0294 0.4781 0.272 Uiso 0.5 1 calc R . P E -3
H21C H 0.4712 0.0218 0.5383 0.272 Uiso 0.5 1 calc R . P E -3
C22S C 0.3527(15) 0.0262(8) 0.5190(10) 0.202(6) Uani 0.5 1 d D U P E -3
H22A H 0.3333 0.0128 0.4925 0.243 Uiso 0.5 1 calc R . P E -3
H22B H 0.3216 0.0053 0.5524 0.243 Uiso 0.5 1 calc R . P E -3
O6S O 0.3232(12) 0.0871(6) 0.5173(6) 0.191(5) Uani 0.5 1 d D U P E -3
C23S C 0.2632(17) 0.1302(9) 0.4970(11) 0.200(6) Uani 0.5 1 d D U P E -3
H23A H 0.2482 0.1145 0.4703 0.240 Uiso 0.5 1 calc R . P E -3
H23B H 0.2087 0.1302 0.5250 0.240 Uiso 0.5 1 calc R . P E -3
C24S C 0.2745(13) 0.1856(8) 0.4769(9) 0.154(6) Uani 0.5 1 d D U P E -3
H24A H 0.2214 0.2031 0.4667 0.231 Uiso 0.5 1 calc R . P E -3
H24B H 0.2851 0.2047 0.5025 0.231 Uiso 0.5 1 calc R . P E -3
H24C H 0.3251 0.1888 0.4471 0.231 Uiso 0.5 1 calc R . P E -3
C25S C 0.3877(11) 0.5506(6) 0.0834(7) 0.208(5) Uani 0.721(5) 1 d D U P F 1
H25D H 0.3454 0.5835 0.0855 0.311 Uiso 0.721(5) 1 calc R . P F 1
H25E H 0.4187 0.5500 0.0478 0.311 Uiso 0.721(5) 1 calc R . P F 1
H25F H 0.3564 0.5162 0.0977 0.311 Uiso 0.721(5) 1 calc R . P F 1
C26S C 0.4525(10) 0.5537(6) 0.1128(7) 0.210(4) Uani 0.721(5) 1 d D U P F 1
H26D H 0.4209 0.5550 0.1487 0.252 Uiso 0.721(5) 1 calc R . P F 1
H26E H 0.4833 0.5888 0.0987 0.252 Uiso 0.721(5) 1 calc R . P F 1
O7S O 0.5188(8) 0.5044(4) 0.1110(5) 0.200(3) Uani 0.721(5) 1 d D U P F 1
C27S C 0.5926(10) 0.4904(6) 0.1392(7) 0.195(3) Uani 0.721(5) 1 d D U P F 1
H27A H 0.6241 0.5250 0.1329 0.234 Uiso 0.721(5) 1 calc R . P F 1
H27B H 0.5637 0.4826 0.1761 0.234 Uiso 0.721(5) 1 calc R . P F 1
C28S C 0.6561(11) 0.4468(7) 0.1291(8) 0.189(4) Uani 0.721(5) 1 d D U P F 1
H28D H 0.6972 0.4441 0.1505 0.284 Uiso 0.721(5) 1 calc R . P F 1
H28E H 0.6275 0.4113 0.1366 0.284 Uiso 0.721(5) 1 calc R . P F 1
H28F H 0.6883 0.4540 0.0932 0.284 Uiso 0.721(5) 1 calc R . P F 1
C29S C 0.632(3) 0.4269(17) 0.1417(13) 0.189(4) Uani 0.279(5) 1 d D U P F 2
H29D H 0.6166 0.4492 0.1690 0.284 Uiso 0.279(5) 1 calc R . P F 2
H29E H 0.5787 0.4112 0.1398 0.284 Uiso 0.279(5) 1 calc R . P F 2
H29F H 0.6753 0.3961 0.1489 0.284 Uiso 0.279(5) 1 calc R . P F 2
C30S C 0.670(3) 0.4641(13) 0.0912(12) 0.195(3) Uani 0.279(5) 1 d D U P F 2
H30D H 0.6272 0.4954 0.0836 0.234 Uiso 0.279(5) 1 calc R . P F 2
H30E H 0.7241 0.4803 0.0927 0.234 Uiso 0.279(5) 1 calc R . P F 2
O8S O 0.6925(18) 0.4289(10) 0.0512(10) 0.200(3) Uani 0.279(5) 1 d D U P F 2
C31S C 0.705(3) 0.4522(12) -0.0073(12) 0.210(4) Uani 0.279(5) 1 d D U P F 2
H31A H 0.6473 0.4654 -0.0141 0.252 Uiso 0.279(5) 1 calc R . P F 2
H31B H 0.7421 0.4849 -0.0171 0.252 Uiso 0.279(5) 1 calc R . P F 2
C32S C 0.746(3) 0.4114(13) -0.0369(13) 0.208(5) Uani 0.279(5) 1 d D U P F 2
H32A H 0.7527 0.4275 -0.0730 0.311 Uiso 0.279(5) 1 calc R . P F 2
H32B H 0.8038 0.3988 -0.0307 0.311 Uiso 0.279(5) 1 calc R . P F 2
H32C H 0.7091 0.3793 -0.0277 0.311 Uiso 0.279(5) 1 calc R . P F 2

loop_
_atom_site_aniso_label
_atom_site_aniso_U_11
_atom_site_aniso_U_22
_atom_site_aniso_U_33
_atom_site_aniso_U_23
_atom_site_aniso_U_13
_atom_site_aniso_U_12
Zn01 0.0253(2) 0.0299(2) 0.0199(2) -0.00229(18) -0.00737(17) -0.00274(18)
Zn02 0.0225(2) 0.0215(2) 0.0353(3) -0.00218(19) -0.00832(19) -0.00257(17)
Zn03 0.0369(3) 0.0240(2) 0.0274(2) 0.00015(18) -0.0128(2) -0.00772(19)
Zn04 0.0268(2) 0.0246(2) 0.0291(2) -0.00676(19) 0.00078(18) -0.00562(18)
Zn05 0.0380(3) 0.0230(2) 0.0282(2) -0.00305(19) -0.0019(2) -0.00814(19)
Zn06 0.0325(2) 0.0295(2) 0.0286(2) -0.00133(19) -0.0029(2) -0.00353(19)
K1 0.0309(4) 0.0383(4) 0.0290(4) 0.0004(3) -0.0111(3) -0.0095(3)
K2 0.0524(5) 0.0314(4) 0.0448(5) 0.0002(4) -0.0268(4) -0.0086(4)
Si3 0.0310(5) 0.0236(4) 0.0257(5) -0.0045(4) -0.0024(4) -0.0053(4)
Si2 0.0239(4) 0.0270(5) 0.0307(5) -0.0049(4) -0.0050(4) -0.0030(4)
Si5 0.0322(5) 0.0312(5) 0.0268(5) -0.0056(4) -0.0042(4) -0.0037(4)
Si1 0.0349(5) 0.0392(6) 0.0292(5) -0.0092(4) -0.0137(4) 0.0098(4)
Si6 0.0363(5) 0.0339(5) 0.0278(5) -0.0056(4) -0.0039(4) 0.0000(4)
Si4 0.0385(6) 0.0361(6) 0.0450(6) 0.0017(5) -0.0142(5) -0.0139(5)
O5 0.0297(12) 0.0357(13) 0.0316(13) -0.0056(11) -0.0045(10) -0.0096(10)
O10 0.0369(14) 0.0373(14) 0.0434(15) -0.0046(12) -0.0158(12) -0.0011(11)
F5 0.0454(14) 0.0432(14) 0.103(2) -0.0325(14) -0.0238(14) 0.0054(11)
O6 0.0255(12) 0.0558(16) 0.0291(13) -0.0086(12) -0.0080(10) -0.0067(11)
N1 0.0270(14) 0.0220(13) 0.0243(14) -0.0005(11) -0.0060(11) -0.0020(11)
N3 0.0229(13) 0.0219(13) 0.0273(14) -0.0020(11) -0.0054(11) -0.0031(11)
N5 0.0266(14) 0.0224(13) 0.0251(14) -0.0050(11) -0.0069(11) -0.0029(11)
N2 0.0311(15) 0.0317(15) 0.0231(14) -0.0060(12) -0.0095(12) 0.0022(12)
N7 0.0220(13) 0.0246(13) 0.0239(13) -0.0055(11) -0.0073(11) -0.0032(11)
F1 0.0398(14) 0.117(3) 0.0487(15) 0.0061(16) -0.0007(12) 0.0337(15)
O11 0.0397(14) 0.0372(15) 0.0566(17) -0.0093(13) -0.0179(13) -0.0062(12)
O9 0.0545(17) 0.0347(14) 0.0536(17) -0.0014(13) -0.0190(14) -0.0141(13)
N4 0.0244(13) 0.0244(14) 0.0303(15) -0.0018(12) -0.0038(12) -0.0005(11)
N6 0.0290(14) 0.0234(14) 0.0251(14) -0.0046(11) -0.0064(12) -0.0026(11)
F9 0.114(3) 0.0416(15) 0.0662(19) -0.0205(14) -0.0272(18) 0.0086(15)
O3 0.0502(16) 0.0622(19) 0.0331(14) 0.0026(13) -0.0219(13) -0.0196(14)
N10 0.0364(15) 0.0224(14) 0.0246(14) -0.0007(11) -0.0093(12) -0.0048(12)
N11 0.0327(15) 0.0311(15) 0.0344(16) -0.0021(13) -0.0117(13) -0.0066(12)
O2 0.0471(16) 0.0597(19) 0.0422(16) 0.0038(14) -0.0126(13) -0.0270(14)
N12 0.0328(15) 0.0263(14) 0.0260(14) -0.0040(12) -0.0029(12) -0.0066(12)
N13 0.0313(15) 0.0315(15) 0.0260(14) -0.0067(12) -0.0046(12) -0.0065(12)
N16 0.0305(14) 0.0228(14) 0.0256(14) -0.0008(11) -0.0055(12) -0.0040(11)
O4 0.0362(15) 0.0568(18) 0.0486(17) 0.0051(14) -0.0173(13) -0.0029(13)
O12 0.0468(17) 0.0422(16) 0.088(2) -0.0059(16) -0.0399(17) -0.0059(13)
O2AA 0.0645(19) 0.0366(15) 0.0472(17) 0.0036(13) -0.0190(15) -0.0142(14)
O8 0.084(2) 0.0422(17) 0.0451(17) 0.0068(14) -0.0133(16) -0.0229(16)
N14 0.0341(15) 0.0256(14) 0.0304(15) -0.0018(12) -0.0061(13) -0.0004(12)
F2 0.0424(15) 0.153(3) 0.084(2) -0.070(2) 0.0174(15) -0.0167(18)
N15 0.0291(15) 0.0352(16) 0.0306(15) -0.0067(13) -0.0029(12) -0.0043(12)
F3 0.0535(16) 0.0633(18) 0.086(2) 0.0207(16) 0.0329(15) 0.0026(14)
F6 0.0529(16) 0.0658(19) 0.152(3) -0.059(2) 0.0241(18) -0.0392(14)
F4 0.154(3) 0.0542(17) 0.071(2) -0.0237(15) -0.060(2) -0.0064(19)
F8 0.108(3) 0.0384(15) 0.110(3) -0.0192(16) -0.015(2) -0.0272(16)
F7 0.085(2) 0.0617(19) 0.130(3) -0.045(2) -0.057(2) 0.0301(16)
C48 0.0255(16) 0.0325(18) 0.0270(17) -0.0062(14) -0.0063(14) -0.0010(14)
N17 0.0377(17) 0.0363(18) 0.060(2) -0.0112(16) -0.0176(16) -0.0065(14)
N8 0.054(2) 0.0410(18) 0.0372(18) -0.0108(15) -0.0072(16) -0.0134(16)
C0CA 0.0347(17) 0.0256(16) 0.0221(16) -0.0059(13) -0.0075(14) -0.0044(14)
C36 0.0260(16) 0.0265(16) 0.0254(16) -0.0070(13) -0.0084(13) -0.0020(13)
C31 0.0253(15) 0.0263(16) 0.0236(16) -0.0068(13) -0.0118(13) 0.0008(13)
C2CA 0.0205(15) 0.0254(16) 0.0248(16) 0.0009(13) -0.0006(13) -0.0026(12)
C24 0.0220(15) 0.0252(16) 0.0267(16) 0.0001(13) -0.0015(13) -0.0033(13)
C43 0.0187(14) 0.0256(16) 0.0256(16) -0.0019(13) -0.0080(13) -0.0021(12)
N9 0.0262(15) 0.072(2) 0.0367(18) -0.0063(17) -0.0049(14) -0.0090(16)
C44 0.0217(15) 0.0299(17) 0.0280(17) -0.0055(14) -0.0091(13) -0.0018(13)
C47 0.0207(16) 0.0373(19) 0.0313(18) 0.0018(15) -0.0054(14) -0.0029(14)
C27 0.0297(17) 0.0331(19) 0.0311(18) -0.0028(15) -0.0024(15) -0.0019(15)
C80 0.0397(19) 0.0264(17) 0.0292(18) -0.0009(14) -0.0161(15) -0.0036(15)
C116 0.0345(18) 0.0276(17) 0.0344(19) -0.0004(15) -0.0109(15) -0.0065(14)
C112 0.0331(18) 0.0315(18) 0.0279(17) 0.0027(14) -0.0110(15) -0.0084(15)
C3AA 0.0348(18) 0.0213(16) 0.0241(16) -0.0028(13) -0.0053(14) -0.0049(13)
C111 0.0272(16) 0.0254(16) 0.0281(17) 0.0014(14) -0.0103(14) -0.0054(13)
C75 0.0342(17) 0.0236(16) 0.0255(16) -0.0004(13) -0.0144(14) -0.0009(14)
C32 0.0376(18) 0.0272(17) 0.0287(17) -0.0051(14) -0.0182(15) 0.0034(14)
C33 0.0372(19) 0.0305(18) 0.0358(19) -0.0128(16) -0.0185(16) 0.0103(15)
C23 0.0313(18) 0.0254(17) 0.0350(19) -0.0010(15) -0.0057(15) -0.0001(14)
C4CA 0.0300(17) 0.0274(17) 0.0351(18) -0.0018(15) -0.0146(15) -0.0092(14)
C35 0.0315(18) 0.0318(18) 0.0299(18) -0.0076(15) -0.0041(15) -0.0032(14)
C2AA 0.0295(17) 0.0230(16) 0.0306(17) -0.0054(14) -0.0083(14) -0.0070(13)
C8BA 0.0198(15) 0.0291(17) 0.0331(18) -0.0020(14) -0.0061(14) -0.0063(13)
C45 0.0245(16) 0.0286(17) 0.0379(19) -0.0021(15) -0.0130(15) -0.0072(13)
C5BA 0.0381(19) 0.0258(17) 0.0296(18) -0.0061(14) -0.0004(15) -0.0047(15)
C67 0.0315(18) 0.045(2) 0.0304(19) -0.0027(16) -0.0037(15) -0.0104(16)
O7 0.121(3) 0.088(3) 0.055(2) 0.015(2) -0.047(2) -0.046(3)
C34 0.0315(18) 0.042(2) 0.0350(19) -0.0169(17) -0.0055(16) 0.0053(16)
C95 0.0296(17) 0.039(2) 0.0288(18) -0.0061(15) -0.0067(15) -0.0012(15)
C66 0.0242(16) 0.0338(19) 0.042(2) -0.0073(16) -0.0109(15) -0.0052(14)
C71 0.0391(19) 0.0256(17) 0.0355(19) -0.0002(15) -0.0105(16) 0.0047(15)
C92 0.0320(17) 0.0309(18) 0.0229(16) -0.0024(14) -0.0035(14) -0.0089(14)
C2BA 0.0274(17) 0.0341(19) 0.0285(18) 0.0008(15) -0.0045(14) -0.0053(14)
C9BA 0.0384(19) 0.0334(19) 0.0283(18) -0.0046(15) -0.0140(15) -0.0040(15)
C79 0.049(2) 0.0305(19) 0.037(2) -0.0038(16) -0.0163(18) -0.0103(16)
C115 0.042(2) 0.0238(17) 0.049(2) -0.0002(16) -0.0193(18) -0.0068(15)
C73 0.047(2) 0.0239(17) 0.0239(17) 0.0015(14) -0.0100(16) -0.0033(15)
C113 0.041(2) 0.038(2) 0.0333(19) 0.0106(16) -0.0178(17) -0.0162(17)
C69 0.043(2) 0.0221(16) 0.0305(18) -0.0022(14) -0.0038(16) -0.0095(15)
C76 0.0374(19) 0.0314(18) 0.0275(17) 0.0011(15) -0.0174(15) -0.0013(15)
C22 0.0336(18) 0.0254(17) 0.037(2) 0.0048(15) -0.0052(16) 0.0015(14)
C77 0.047(2) 0.0345(19) 0.0271(18) -0.0038(15) -0.0131(16) 0.0029(16)
C2 0.0242(16) 0.0270(17) 0.0354(19) -0.0014(15) -0.0034(14) -0.0080(13)
C39 0.047(2) 0.0347(19) 0.0251(17) -0.0060(15) -0.0066(16) -0.0042(17)
C70 0.047(2) 0.0219(17) 0.0319(19) -0.0019(14) -0.0077(16) -0.0011(15)
C46 0.0228(16) 0.0349(19) 0.041(2) 0.0030(16) -0.0089(15) -0.0101(14)
C38 0.043(2) 0.0289(18) 0.0352(19) -0.0073(15) -0.0112(17) -0.0023(16)
N18 0.077(3) 0.061(3) 0.063(3) -0.001(2) -0.047(2) -0.020(2)
C87 0.0337(18) 0.0329(18) 0.0237(16) -0.0025(14) -0.0009(14) -0.0116(15)
C1BA 0.0323(17) 0.0224(16) 0.0333(18) -0.0013(14) -0.0080(15) -0.0072(14)
C8AA 0.059(2) 0.035(2) 0.0216(17) -0.0025(15) -0.0138(17) -0.0110(18)
C3CA 0.0296(17) 0.0262(17) 0.0267(17) 0.0020(14) -0.0040(14) -0.0077(14)
C25 0.0288(18) 0.041(2) 0.037(2) -0.0066(17) -0.0095(16) -0.0015(15)
C104 0.0323(18) 0.0307(18) 0.0350(19) -0.0063(15) -0.0042(15) -0.0058(15)
C103 0.0332(19) 0.049(2) 0.038(2) -0.0096(18) 0.0002(16) -0.0085(17)
C99 0.0327(18) 0.0306(18) 0.0345(19) -0.0065(15) -0.0060(15) -0.0036(15)
C21 0.0272(17) 0.0356(19) 0.0328(19) 0.0075(16) -0.0078(15) -0.0010(15)
C74 0.045(2) 0.0223(16) 0.0281(18) 0.0008(14) -0.0024(16) -0.0094(15)
C94 0.046(2) 0.0321(19) 0.041(2) -0.0106(17) -0.0037(18) -0.0061(17)
C3BA 0.053(2) 0.0335(19) 0.0205(17) -0.0068(15) 0.0004(16) -0.0098(17)
C0AA 0.0286(18) 0.047(2) 0.036(2) -0.0102(17) -0.0088(16) 0.0046(16)
C91 0.0363(19) 0.038(2) 0.0343(19) -0.0058(16) -0.0098(16) -0.0077(16)
C49 0.0241(17) 0.051(2) 0.039(2) -0.0014(18) -0.0022(16) -0.0061(16)
C72 0.047(2) 0.0251(17) 0.0321(19) 0.0026(15) -0.0144(17) -0.0009(15)
C30 0.035(2) 0.044(2) 0.045(2) 0.0023(19) 0.0035(18) -0.0079(17)
C65 0.0278(17) 0.044(2) 0.038(2) -0.0089(17) -0.0141(15) -0.0043(15)
C28 0.0277(18) 0.052(2) 0.043(2) 0.0013(19) -0.0019(17) -0.0050(17)
C50 0.0321(19) 0.0317(19) 0.054(2) -0.0092(18) -0.0123(17) -0.0109(15)
C98 0.0331(19) 0.052(2) 0.0312(19) -0.0038(18) -0.0032(16) 0.0006(17)
C106 0.043(2) 0.038(2) 0.041(2) -0.0092(18) -0.0110(18) 0.0030(17)
C90 0.045(2) 0.048(2) 0.045(2) -0.0086(19) -0.0165(19) -0.0164(19)
C88 0.042(2) 0.038(2) 0.038(2) -0.0150(17) -0.0004(17) -0.0110(17)
C114 0.052(2) 0.0285(19) 0.050(2) 0.0109(17) -0.025(2) -0.0150(17)
C130 0.045(2) 0.036(2) 0.066(3) -0.015(2) -0.021(2) -0.0111(17)
C78 0.061(3) 0.0302(19) 0.036(2) -0.0077(16) -0.0202(19) -0.0027(18)
C93 0.052(2) 0.042(2) 0.033(2) -0.0067(17) -0.0084(18) 0.0073(19)
C37 0.041(2) 0.038(2) 0.051(2) 0.0010(19) 0.0040(19) -0.0098(17)
C96 0.038(2) 0.058(3) 0.039(2) -0.0093(19) 0.0024(17) -0.0177(19)
C26 0.041(2) 0.035(2) 0.050(2) -0.0101(18) -0.0103(18) -0.0071(17)
C102 0.030(2) 0.061(3) 0.051(3) -0.014(2) 0.0026(18) -0.0116(19)
C64 0.040(2) 0.069(3) 0.0291(19) -0.0130(19) -0.0067(17) -0.011(2)
C97 0.037(2) 0.054(2) 0.032(2) -0.0115(18) -0.0055(17) 0.0045(18)
C107 0.044(2) 0.039(2) 0.0331(19) -0.0107(17) -0.0105(17) 0.0035(17)
C129 0.046(2) 0.037(2) 0.062(3) -0.015(2) -0.024(2) -0.0025(18)
C15 0.061(3) 0.034(2) 0.032(2) -0.0056(16) -0.0174(19) 0.0187(18)
C9AA 0.041(2) 0.066(3) 0.043(2) -0.016(2) -0.0223(19) 0.016(2)
C89 0.055(2) 0.043(2) 0.047(2) -0.0178(19) -0.012(2) -0.0160(19)
C132 0.037(2) 0.045(2) 0.066(3) -0.009(2) -0.024(2) 0.0003(18)
C109 0.052(2) 0.038(2) 0.043(2) -0.0150(18) -0.0092(19) 0.0077(18)
C131 0.042(2) 0.051(3) 0.067(3) -0.016(2) -0.030(2) -0.0018(19)
C100 0.040(2) 0.045(2) 0.045(2) -0.0074(19) -0.0147(18) -0.0044(17)
C29 0.050(2) 0.058(3) 0.038(2) -0.018(2) -0.0039(19) 0.004(2)
C0BA 0.055(2) 0.034(2) 0.049(2) -0.0096(18) -0.018(2) 0.0090(18)
C117 0.064(3) 0.030(2) 0.070(3) -0.003(2) -0.029(3) -0.006(2)
C63 0.036(2) 0.080(3) 0.038(2) -0.021(2) 0.0010(18) -0.002(2)
C68 0.041(2) 0.047(2) 0.043(2) -0.0104(19) -0.0010(18) -0.0033(18)
C105 0.052(2) 0.046(2) 0.038(2) 0.0026(19) 0.0001(19) -0.001(2)
C60 0.059(3) 0.068(3) 0.050(3) 0.018(2) -0.037(2) -0.027(2)
C52 0.046(2) 0.082(3) 0.041(2) 0.013(2) -0.008(2) -0.033(2)
C62 0.066(3) 0.063(3) 0.030(2) -0.009(2) -0.008(2) -0.021(2)
C110 0.047(2) 0.040(2) 0.051(2) -0.0167(19) -0.0105(19) -0.0044(18)
C101 0.031(2) 0.057(3) 0.061(3) -0.013(2) -0.0113(19) -0.0074(18)
C128 0.041(2) 0.040(2) 0.058(3) -0.002(2) -0.013(2) -0.0038(18)
C133 0.046(2) 0.035(2) 0.057(3) 0.0025(19) -0.013(2) -0.0014(18)
C53 0.075(3) 0.052(3) 0.043(2) 0.011(2) -0.027(2) -0.035(2)
C83 0.038(2) 0.068(3) 0.063(3) 0.003(2) -0.021(2) -0.022(2)
C82 0.036(2) 0.052(3) 0.051(2) 0.003(2) -0.0089(19) -0.0127(18)
C135 0.063(3) 0.039(2) 0.072(3) -0.008(2) -0.025(3) -0.016(2)
C54 0.075(3) 0.039(2) 0.053(3) 0.008(2) -0.033(2) -0.021(2)
C85 0.044(2) 0.071(3) 0.079(4) 0.010(3) -0.032(3) -0.003(2)
C127 0.041(2) 0.040(2) 0.085(3) -0.004(2) -0.021(2) -0.0057(19)
C51 0.038(2) 0.091(4) 0.033(2) 0.005(2) -0.0002(18) -0.019(2)
C136 0.079(3) 0.063(3) 0.071(3) -0.022(3) -0.033(3) -0.027(3)
C61 0.072(3) 0.070(3) 0.031(2) -0.001(2) -0.019(2) -0.032(3)
C56 0.077(3) 0.049(3) 0.050(3) -0.018(2) -0.003(2) -0.014(2)
C57 0.030(2) 0.088(4) 0.054(3) -0.010(3) -0.003(2) -0.002(2)
C59 0.049(2) 0.056(3) 0.061(3) 0.017(2) -0.033(2) -0.011(2)
C81 0.072(3) 0.039(2) 0.063(3) 0.002(2) -0.014(3) -0.023(2)
C134 0.057(3) 0.037(2) 0.062(3) 0.008(2) -0.023(2) -0.007(2)
C58 0.032(2) 0.070(3) 0.073(3) -0.009(3) -0.017(2) 0.009(2)
C55 0.069(3) 0.039(2) 0.063(3) -0.016(2) -0.011(2) -0.006(2)
C108 0.074(3) 0.053(3) 0.043(2) -0.020(2) -0.027(2) 0.006(2)
C40 0.055(3) 0.094(4) 0.059(3) -0.007(3) -0.027(2) -0.013(3)
C120 0.068(3) 0.040(2) 0.068(3) 0.000(2) -0.002(3) -0.025(2)
C126 0.061(3) 0.052(3) 0.122(5) -0.006(3) -0.060(3) -0.007(2)
C119 0.043(2) 0.047(3) 0.078(3) -0.011(2) -0.013(2) -0.015(2)
C125 0.064(3) 0.059(3) 0.101(4) -0.007(3) -0.057(3) -0.012(2)
C18 0.078(3) 0.058(3) 0.075(3) -0.032(3) -0.049(3) 0.038(3)
C86 0.066(3) 0.096(4) 0.063(3) 0.001(3) -0.036(3) -0.025(3)
C4BA 0.154(6) 0.032(2) 0.038(3) 0.003(2) -0.012(3) 0.005(3)
C41 0.116(5) 0.088(4) 0.074(4) -0.048(3) -0.061(4) 0.040(4)
C121 0.124(5) 0.081(4) 0.050(3) 0.023(3) -0.022(3) -0.047(4)
C122 0.141(6) 0.117(5) 0.035(3) 0.011(3) -0.020(3) -0.063(5)
C84 0.057(3) 0.104(5) 0.093(4) 0.004(4) -0.033(3) -0.046(3)
C42 0.114(5) 0.050(3) 0.097(4) 0.013(3) -0.067(4) -0.009(3)
C124 0.139(6) 0.125(6) 0.077(4) 0.016(4) -0.078(5) -0.062(5)
C123 0.177(8) 0.145(7) 0.049(3) 0.010(4) -0.058(4) -0.088(6)
C118 0.063(2) 0.053(2) 0.0323(19) 0.0155(17) -0.0173(18) -0.0233(18)
F10 0.178(4) 0.0597(19) 0.0445(18) 0.0187(15) -0.005(3) -0.059(2)
F11 0.058(2) 0.102(3) 0.0379(14) -0.0016(18) -0.0205(18) -0.0143(19)
F12 0.0550(17) 0.119(3) 0.0342(15) 0.0180(19) 0.0016(13) -0.0028(19)
C318 0.063(2) 0.053(2) 0.0323(19) 0.0155(17) -0.0173(18) -0.0233(18)
F10A 0.178(4) 0.0597(19) 0.0445(18) 0.0187(15) -0.005(3) -0.059(2)
F11A 0.058(2) 0.102(3) 0.0379(14) -0.0016(18) -0.0205(18) -0.0143(19)
F12A 0.0550(17) 0.119(3) 0.0342(15) 0.0180(19) 0.0016(13) -0.0028(19)
Fe 0.0225(2) 0.0215(2) 0.0353(3) -0.00218(19) -0.00832(19) -0.00257(17)
Fe1 0.0268(2) 0.0246(2) 0.0291(2) -0.00676(19) 0.00078(18) -0.00562(18)
Fe2 0.0253(2) 0.0299(2) 0.0199(2) -0.00229(18) -0.00737(17) -0.00274(18)
Fe3 0.0325(2) 0.0295(2) 0.0286(2) -0.00133(19) -0.0029(2) -0.00353(19)
Fe4 0.0369(3) 0.0240(2) 0.0274(2) 0.00015(18) -0.0128(2) -0.00772(19)
Fe5 0.0380(3) 0.0230(2) 0.0282(2) -0.00305(19) -0.0019(2) -0.00814(19)
C1S 0.092(6) 0.141(8) 0.198(11) -0.023(7) -0.073(7) -0.017(5)
C2S 0.167(9) 0.090(5) 0.140(7) 0.018(5) -0.107(7) -0.039(6)
O1S 0.122(4) 0.078(3) 0.086(3) -0.005(2) -0.060(3) -0.008(3)
C3S 0.173(8) 0.066(4) 0.072(4) -0.006(3) -0.034(5) -0.009(5)
C4S 0.124(7) 0.102(6) 0.089(5) 0.000(4) -0.016(5) 0.001(5)
C5S 0.096(6) 0.278(15) 0.145(9) -0.040(10) -0.037(6) -0.073(8)
C6S 0.104(6) 0.133(7) 0.162(9) -0.062(7) -0.063(6) -0.010(5)
O2S 0.073(3) 0.144(4) 0.125(4) -0.062(4) -0.042(3) -0.010(3)
C7S 0.145(9) 0.243(14) 0.123(8) -0.003(9) -0.062(7) -0.093(9)
C8S 0.146(9) 0.36(2) 0.080(6) -0.039(9) -0.018(6) -0.068(11)
C9S 0.078(5) 0.063(5) 0.105(15) 0.003(13) 0.032(13) 0.001(4)
C10S 0.056(10) 0.041(4) 0.148(17) 0.019(10) -0.041(9) -0.010(6)
O3S 0.059(8) 0.037(4) 0.053(5) -0.005(4) -0.015(4) 0.005(5)
C11S 0.096(9) 0.033(5) 0.058(5) 0.000(4) -0.033(6) 0.002(5)
C12S 0.096(9) 0.050(5) 0.053(4) -0.011(4) -0.009(6) 0.013(5)
C9T 0.078(5) 0.063(5) 0.105(15) 0.003(13) 0.032(13) 0.001(4)
C10T 0.056(10) 0.041(4) 0.148(17) 0.019(10) -0.041(9) -0.010(6)
O3T 0.059(8) 0.037(4) 0.053(5) -0.005(4) -0.015(4) 0.005(5)
C11T 0.096(9) 0.033(5) 0.058(5) 0.000(4) -0.033(6) 0.002(5)
C12T 0.096(9) 0.050(5) 0.053(4) -0.011(4) -0.009(6) 0.013(5)
C13S 0.105(7) 0.079(7) 0.156(11) 0.016(7) -0.067(7) -0.032(7)
C14S 0.095(6) 0.088(7) 0.138(9) 0.029(6) -0.075(6) -0.010(5)
O4S 0.095(5) 0.093(5) 0.170(8) -0.008(5) -0.068(5) -0.011(4)
C15S 0.108(7) 0.101(7) 0.218(10) -0.002(7) -0.059(7) -0.024(6)
C16S 0.123(9) 0.136(12) 0.293(17) -0.016(11) -0.078(10) -0.058(9)
C17S 0.105(7) 0.079(7) 0.156(11) 0.016(7) -0.067(7) -0.032(7)
C18S 0.095(6) 0.088(7) 0.138(9) 0.029(6) -0.075(6) -0.010(5)
O5S 0.095(5) 0.093(5) 0.170(8) -0.008(5) -0.068(5) -0.011(4)
C19S 0.108(7) 0.101(7) 0.218(10) -0.002(7) -0.059(7) -0.024(6)
C20S 0.123(9) 0.136(12) 0.293(17) -0.016(11) -0.078(10) -0.058(9)
C21S 0.332(17) 0.101(10) 0.155(14) 0.058(9) -0.167(17) -0.075(12)
C22S 0.315(15) 0.143(9) 0.197(11) 0.012(10) -0.143(12) -0.095(12)
O6S 0.288(14) 0.155(9) 0.178(10) -0.004(9) -0.133(10) -0.076(10)
C23S 0.239(14) 0.187(11) 0.207(12) -0.020(11) -0.105(11) -0.055(11)
C24S 0.147(13) 0.147(10) 0.220(16) -0.094(11) -0.101(12) 0.019(10)
C25S 0.206(10) 0.090(7) 0.248(13) -0.025(8) 0.076(7) -0.021(7)
C26S 0.187(8) 0.102(6) 0.276(9) -0.072(6) 0.090(7) -0.035(5)
O7S 0.179(6) 0.121(5) 0.256(7) -0.082(5) 0.067(5) -0.035(4)
C27S 0.171(6) 0.122(5) 0.265(7) -0.097(5) 0.060(6) -0.067(5)
C28S 0.155(8) 0.138(7) 0.269(9) -0.116(7) 0.036(7) -0.060(6)
C29S 0.155(8) 0.138(7) 0.269(9) -0.116(7) 0.036(7) -0.060(6)
C30S 0.171(6) 0.122(5) 0.265(7) -0.097(5) 0.060(6) -0.067(5)
O8S 0.179(6) 0.121(5) 0.256(7) -0.082(5) 0.067(5) -0.035(4)
C31S 0.187(8) 0.102(6) 0.276(9) -0.072(6) 0.090(7) -0.035(5)
C32S 0.206(10) 0.090(7) 0.248(13) -0.025(8) 0.076(7) -0.021(7)

loop_
_atom_type_symbol
_atom_type_description
_atom_type_scat_dispersion_real
_atom_type_scat_dispersion_imag
_atom_type_scat_source
C C 0.0030 0.0020 'International Tables Vol C Tables 4.2.6.8 and 6.1.1.4'
H H 0.0000 0.0000 'International Tables Vol C Tables 4.2.6.8 and 6.1.1.4'
F F 0.0180 0.0100 'International Tables Vol C Tables 4.2.6.8 and 6.1.1.4'
Fe Fe 0.2886 0.5448 'International Tables Vol C Tables 4.2.6.8 and 6.1.1.4'
K K 0.2020 0.2500 'International Tables Vol C Tables 4.2.6.8 and 6.1.1.4'
N N 0.0060 0.0030 'International Tables Vol C Tables 4.2.6.8 and 6.1.1.4'
O O 0.0110 0.0060 'International Tables Vol C Tables 4.2.6.8 and 6.1.1.4'
Si Si 0.0830 0.0710 'International Tables Vol C Tables 4.2.6.8 and 6.1.1.4'
Zn Zn 0.2860 1.4350 'International Tables Vol C Tables 4.2.6.8 and 6.1.1.4'

loop_
_geom_angle_atom_site_label_1
_geom_angle_atom_site_label_2
_geom_angle_atom_site_label_3
_geom_angle
_geom_angle_site_symmetry_1
_geom_angle_site_symmetry_3
_geom_angle_publ_flag
Zn04 Zn01 Zn02 58.271(16) . . ?
N1 Zn01 Zn02 45.95(7) . . ?
N1 Zn01 Zn04 91.97(7) . . ?
N5 Zn01 Zn02 95.52(8) . . ?
N5 Zn01 Zn04 49.10(8) . . ?
N5 Zn01 N1 99.06(11) . . ?
N5 Zn01 N7 96.74(10) . . ?
N2 Zn01 Zn02 117.22(8) . . ?
N2 Zn01 Zn04 171.60(9) . . ?
N2 Zn01 N1 88.42(11) . . ?
N2 Zn01 N5 139.06(11) . . ?
N2 Zn01 N7 123.41(11) . . ?
N7 Zn01 Zn02 46.12(7) . . ?
N7 Zn01 Zn04 48.20(7) . . ?
N7 Zn01 N1 91.49(10) . . ?
Zn04 Zn02 Zn01 59.447(16) . . ?
N1 Zn02 Zn01 48.86(8) . . ?
N1 Zn02 Zn04 95.15(8) . . ?
N1 Zn02 N3 97.40(11) . . ?
N1 Zn02 N7 95.12(11) . . ?
N3 Zn02 Zn01 93.39(7) . . ?
N3 Zn02 Zn04 46.94(7) . . ?
N7 Zn02 Zn01 46.88(8) . . ?
N7 Zn02 Zn04 48.92(7) . . ?
N7 Zn02 N3 95.58(10) . . ?
N4 Zn02 Zn01 166.99(8) . . ?
N4 Zn02 Zn04 113.45(9) . . ?
N4 Zn02 N1 143.87(11) . . ?
N4 Zn02 N3 87.57(11) . . ?
N4 Zn02 N7 120.11(11) . . ?
Zn06 Zn03 Zn05 59.391(17) . . ?
N10 Zn03 Zn05 48.85(8) . . ?
N10 Zn03 Zn06 96.89(8) . . ?
N10 Zn03 N12 98.81(11) . . ?
N10 Zn03 N16 97.20(11) . . ?
N12 Zn03 Zn05 93.37(8) . . ?
N12 Zn03 Zn06 48.20(8) . . ?
N13 Zn03 Zn05 171.46(9) . . ?
N13 Zn03 Zn06 117.08(8) . . ?
N13 Zn03 N10 138.95(12) . . ?
N13 Zn03 N12 88.67(12) . . ?
N13 Zn03 N16 122.44(12) . . ?
N16 Zn03 Zn05 49.14(8) . . ?
N16 Zn03 Zn06 47.22(8) . . ?
N16 Zn03 N12 95.03(11) . . ?
Zn02 Zn04 Zn01 62.282(17) . . ?
N3 Zn04 Zn01 98.80(8) . . ?
N3 Zn04 Zn02 51.13(8) . . ?
N3 Zn04 N5 100.53(11) . . ?
N3 Zn04 N7 99.03(11) . . ?
N5 Zn04 Zn01 47.65(7) . . ?
N5 Zn04 Zn02 97.75(8) . . ?
N7 Zn04 Zn01 48.29(8) . . ?
N7 Zn04 Zn02 48.20(7) . . ?
N7 Zn04 N5 95.40(11) . . ?
N6 Zn04 Zn01 112.11(8) . . ?
N6 Zn04 Zn02 161.66(8) . . ?
N6 Zn04 N3 144.55(12) . . ?
N6 Zn04 N5 88.60(11) . . ?
N6 Zn04 N7 114.26(11) . . ?
Zn06 Zn05 Zn03 58.472(17) . . ?
N10 Zn05 Zn03 46.28(8) . . ?
N10 Zn05 Zn06 94.09(8) . . ?
N10 Zn05 N16 92.04(11) . . ?
N11 Zn05 Zn03 112.84(9) . . ?
N11 Zn05 Zn06 161.48(9) . . ?
N11 Zn05 N10 88.53(12) . . ?
N11 Zn05 N16 115.17(12) . . ?
N11 Zn05 N14 146.58(13) . . ?
N16 Zn05 Zn03 46.47(7) . . ?
N16 Zn05 Zn06 46.47(7) . . ?
N14 Zn05 Zn03 96.26(9) . . ?
N14 Zn05 Zn06 50.58(9) . . ?
N14 Zn05 N10 101.09(11) . . ?
N14 Zn05 N16 96.57(11) . . ?
Zn03 Zn06 Zn05 62.138(17) . . ?
N12 Zn06 Zn03 50.63(8) . . ?
N12 Zn06 Zn05 97.33(8) . . ?
N12 Zn06 N14 98.20(12) . . ?
N16 Zn06 Zn03 48.72(8) . . ?
N16 Zn06 Zn05 50.75(8) . . ?
N16 Zn06 N12 98.92(11) . . ?
N16 Zn06 N14 96.94(11) . . ?
N14 Zn06 Zn03 96.33(8) . . ?
N14 Zn06 Zn05 46.68(8) . . ?
N15 Zn06 Zn03 169.37(9) . . ?
N15 Zn06 Zn05 114.40(9) . . ?
N15 Zn06 N12 139.09(12) . . ?
N15 Zn06 N16 120.88(12) . . ?
N15 Zn06 N14 86.77(12) . . ?
O5 K1 O6 60.39(7) . . ?
O5 K1 O3 94.30(8) . . ?
O5 K1 O2 127.86(8) . . ?
O5 K1 N8 59.88(8) . . ?
O5 K1 N9 120.08(8) . . ?
O6 K1 N8 119.99(8) . . ?
O6 K1 N9 59.99(8) . . ?
O3 K1 O6 121.37(8) . . ?
O3 K1 O2 132.42(8) . . ?
O3 K1 N8 58.87(9) . . ?
O3 K1 N9 121.22(9) . . ?
O2 K1 O6 100.50(8) . . ?
O2 K1 N8 119.97(9) . . ?
O2 K1 N9 59.98(10) . . ?
O4 K1 O5 130.42(8) . . ?
O4 K1 O6 94.84(8) . . ?
O4 K1 O3 60.90(9) . . ?
O4 K1 O2 96.71(9) . . ?
O4 K1 O2AA 122.79(9) . . ?
O4 K1 N8 119.55(9) . . ?
O4 K1 N9 60.53(9) . . ?
O2AA K1 O5 100.22(8) . . ?
O2AA K1 O6 137.74(9) . . ?
O2AA K1 O3 95.52(9) . . ?
O2AA K1 O2 60.06(9) . . ?
O2AA K1 N8 60.15(9) . . ?
O2AA K1 N9 119.80(10) . . ?
N9 K1 N8 179.91(13) . . ?
O10 K2 O11 94.69(8) . . ?
O10 K2 O9 61.29(8) . . ?
O10 K2 O12 118.60(9) . . ?
O10 K2 O8 94.36(9) . . ?
O10 K2 N17 59.95(9) . . ?
O10 K2 O7 131.79(12) . . ?
O10 K2 N18 120.98(10) . . ?
O11 K2 O12 59.98(8) . . ?
O11 K2 O8 102.97(9) . . ?
O11 K2 N17 60.33(8) . . ?
O11 K2 O7 128.11(11) . . ?
O11 K2 N18 118.95(11) . . ?
O9 K2 O11 131.81(9) . . ?
O9 K2 O12 93.75(9) . . ?
O9 K2 O8 118.89(10) . . ?
O9 K2 N17 120.81(9) . . ?
O9 K2 O7 95.20(10) . . ?
O9 K2 N18 60.15(10) . . ?
O12 K2 N17 119.80(9) . . ?
O12 K2 O7 103.34(12) . . ?
O12 K2 N18 59.60(11) . . ?
O8 K2 O12 142.60(10) . . ?
O8 K2 N17 60.31(10) . . ?
O8 K2 O7 58.94(10) . . ?
O8 K2 N18 119.59(11) . . ?
N17 K2 N18 179.01(11) . . ?
O7 K2 N17 118.68(11) . . ?
O7 K2 N18 61.09(11) . . ?
N6 Si3 C39 111.57(15) . . ?
N6 Si3 C38 106.01(15) . . ?
N6 Si3 C37 114.62(17) . . ?
C38 Si3 C39 109.05(17) . . ?
C37 Si3 C39 108.30(19) . . ?
C37 Si3 C38 107.06(18) . . ?
N4 Si2 C27 112.32(15) . . ?
N4 Si2 C25 105.30(15) . . ?
N4 Si2 C26 115.00(17) . . ?
C25 Si2 C27 107.94(17) . . ?
C25 Si2 C26 106.99(18) . . ?
C26 Si2 C27 108.87(17) . . ?
N13 Si5 C95 112.54(15) . . ?
N13 Si5 C94 106.08(16) . . ?
N13 Si5 C93 113.97(16) . . ?
C94 Si5 C95 108.35(17) . . ?
C93 Si5 C95 109.08(17) . . ?
C93 Si5 C94 106.47(19) . . ?
N2 Si1 C0AA 105.65(16) . . ?
N2 Si1 C15 112.79(17) . . ?
N2 Si1 C9AA 115.34(16) . . ?
C0AA Si1 C15 109.33(17) . . ?
C0AA Si1 C9AA 106.85(19) . . ?
C9AA Si1 C15 106.6(2) . . ?
N15 Si6 C106 104.99(16) . . ?
N15 Si6 C107 113.52(16) . . ?
N15 Si6 C105 114.30(18) . . ?
C106 Si6 C107 106.80(18) . . ?
C106 Si6 C105 108.6(2) . . ?
C105 Si6 C107 108.27(19) . . ?
N11 Si4 C83 112.00(18) . . ?
N11 Si4 C82 106.29(17) . . ?
N11 Si4 C81 113.49(19) . . ?
C82 Si4 C83 107.6(2) . . ?
C81 Si4 C83 110.2(2) . . ?
C81 Si4 C82 106.9(2) . . ?
C67 O5 K1 116.97(19) . . ?
C67 O5 C66 111.2(3) . . ?
C66 O5 K1 113.73(18) . . ?
C132 O10 K2 119.9(2) . . ?
C133 O10 K2 114.3(2) . . ?
C133 O10 C132 111.4(3) . . ?
C65 O6 K1 112.17(19) . . ?
C64 O6 K1 113.2(2) . . ?
C64 O6 C65 111.2(3) . . ?
Zn02 N1 Zn01 85.19(10) . . ?
C3AA N1 Zn01 102.21(19) . . ?
C3AA N1 Zn02 119.0(2) . . ?
C3AA N1 C3CA 113.3(2) . . ?
C3AA N1 Fe 119.0(2) . . ?
C3AA N1 Fe2 102.21(19) . . ?
C3CA N1 Zn01 114.73(19) . . ?
C3CA N1 Zn02 117.7(2) . . ?
C3CA N1 Fe 117.7(2) . . ?
C3CA N1 Fe2 114.73(19) . . ?
Fe N1 Fe2 85.19(10) . . ?
Zn04 N3 Zn02 81.93(10) . . ?
C2CA N3 Zn02 103.50(19) . . ?
C2CA N3 Zn04 117.07(19) . . ?
C2CA N3 C8BA 114.8(2) . . ?
C2CA N3 Fe 103.50(19) . . ?
C2CA N3 Fe1 117.07(19) . . ?
C8BA N3 Zn02 118.0(2) . . ?
C8BA N3 Zn04 116.6(2) . . ?
C8BA N3 Fe 118.0(2) . . ?
C8BA N3 Fe1 116.6(2) . . ?
Fe1 N3 Fe 81.93(10) . . ?
Zn01 N5 Zn04 83.26(10) . . ?
C31 N5 Zn01 116.22(19) . . ?
C31 N5 Zn04 104.18(19) . . ?
C31 N5 C2AA 115.8(2) . . ?
C31 N5 Fe1 104.18(19) . . ?
C31 N5 Fe2 116.22(19) . . ?
C2AA N5 Zn01 115.7(2) . . ?
C2AA N5 Zn04 116.8(2) . . ?
C2AA N5 Fe1 116.8(2) . . ?
C2AA N5 Fe2 115.7(2) . . ?
Fe2 N5 Fe1 83.26(10) . . ?
Si1 N2 Zn01 122.99(15) . . ?
Si1 N2 Fe2 122.99(15) . . ?
C0CA N2 Zn01 108.1(2) . . ?
C0CA N2 Si1 128.8(2) . . ?
C0CA N2 Fe2 108.1(2) . . ?
Zn02 N7 Zn01 87.00(10) . . ?
Zn02 N7 Zn04 82.88(9) . . ?
Zn04 N7 Zn01 83.51(9) . . ?
C43 N7 Zn01 131.0(2) . . ?
C43 N7 Zn02 135.6(2) . . ?
C43 N7 Zn04 118.3(2) . . ?
C43 N7 Fe 135.6(2) . . ?
C43 N7 Fe1 118.3(2) . . ?
C43 N7 Fe2 131.0(2) . . ?
Fe N7 Fe1 82.88(9) . . ?
Fe N7 Fe2 87.00(10) . . ?
Fe1 N7 Fe2 83.51(9) . . ?
C129 O11 K2 119.2(2) . . ?
C129 O11 C128 111.0(3) . . ?
C128 O11 K2 112.8(2) . . ?
C135 O9 K2 117.0(2) . . ?
C134 O9 K2 112.6(2) . . ?
C134 O9 C135 111.0(3) . . ?
Si2 N4 Zn02 122.51(16) . . ?
Si2 N4 Fe 122.51(16) . . ?
C24 N4 Zn02 109.2(2) . . ?
C24 N4 Si2 128.3(2) . . ?
C24 N4 Fe 109.2(2) . . ?
Si3 N6 Zn04 119.46(15) . . ?
Si3 N6 Fe1 119.46(15) . . ?
C36 N6 Zn04 109.2(2) . . ?
C36 N6 Si3 131.3(2) . . ?
C36 N6 Fe1 109.2(2) . . ?
C60 O3 K1 113.0(2) . . ?
C61 O3 K1 116.8(2) . . ?
C61 O3 C60 112.5(3) . . ?
Zn03 N10 Zn05 84.87(10) . . ?
C75 N10 Zn03 118.0(2) . . ?
C75 N10 Zn05 103.3(2) . . ?
C75 N10 C73 114.3(3) . . ?
C75 N10 Fe4 118.0(2) . . ?
C75 N10 Fe5 103.3(2) . . ?
C73 N10 Zn03 117.2(2) . . ?
C73 N10 Zn05 114.3(2) . . ?
C73 N10 Fe4 117.2(2) . . ?
C73 N10 Fe5 114.3(2) . . ?
Fe4 N10 Fe5 84.87(10) . . ?
Si4 N11 Zn05 119.27(17) . . ?
Si4 N11 Fe5 119.27(17) . . ?
C80 N11 Zn05 109.7(2) . . ?
C80 N11 Si4 130.7(2) . . ?
C80 N11 Fe5 109.7(2) . . ?
C52 O2 K1 116.1(3) . . ?
C53 O2 K1 112.4(2) . . ?
C53 O2 C52 112.2(3) . . ?
Zn06 N12 Zn03 81.17(10) . . ?
C69 N12 Zn03 116.3(2) . . ?
C69 N12 Zn06 118.3(2) . . ?
C69 N12 Fe3 118.3(2) . . ?
C69 N12 Fe4 116.3(2) . . ?
C87 N12 Zn03 102.9(2) . . ?
C87 N12 Zn06 121.0(2) . . ?
C87 N12 C69 112.0(3) . . ?
C87 N12 Fe3 121.0(2) . . ?
C87 N12 Fe4 102.9(2) . . ?
Fe3 N12 Fe4 81.17(10) . . ?
Si5 N13 Zn03 122.88(15) . . ?
Si5 N13 Fe4 122.88(15) . . ?
C92 N13 Zn03 108.9(2) . . ?
C92 N13 Si5 128.2(2) . . ?
C92 N13 Fe4 108.9(2) . . ?
Zn03 N16 Zn05 84.40(10) . . ?
Zn06 N16 Zn03 84.06(10) . . ?
Zn06 N16 Zn05 82.78(10) . . ?
C111 N16 Zn03 133.3(2) . . ?
C111 N16 Zn05 116.8(2) . . ?
C111 N16 Zn06 136.5(2) . . ?
C111 N16 Fe3 136.5(2) . . ?
C111 N16 Fe4 133.3(2) . . ?
C111 N16 Fe5 116.8(2) . . ?
Fe3 N16 Fe4 84.06(10) . . ?
Fe3 N16 Fe5 82.78(10) . . ?
Fe4 N16 Fe5 84.40(10) . . ?
C59 O4 K1 113.6(2) . . ?
C58 O4 K1 116.0(2) . . ?
C58 O4 C59 111.0(4) . . ?
C127 O12 K2 115.4(2) . . ?
C127 O12 C126 111.5(3) . . ?
C126 O12 K2 115.0(3) . . ?
C54 O2AA K1 115.5(3) . . ?
C54 O2AA C55 112.0(4) . . ?
C55 O2AA K1 112.1(2) . . ?
C120 O8 K2 114.1(3) . . ?
C121 O8 K2 119.2(3) . . ?
C121 O8 C120 112.5(4) . . ?
Zn05 N14 Zn06 82.73(11) . . ?
C71 N14 Zn05 114.0(2) . . ?
C71 N14 Zn06 118.1(2) . . ?
C71 N14 Fe3 118.1(2) . . ?
C71 N14 Fe5 114.0(2) . . ?
C99 N14 Zn05 119.9(2) . . ?
C99 N14 Zn06 104.3(2) . . ?
C99 N14 C71 113.8(3) . . ?
C99 N14 Fe3 104.3(2) . . ?
C99 N14 Fe5 119.9(2) . . ?
Fe5 N14 Fe3 82.73(11) . . ?
Si6 N15 Zn06 119.95(16) . . ?
Si6 N15 Fe3 119.95(16) . . ?
C104 N15 Zn06 110.4(2) . . ?
C104 N15 Si6 129.4(2) . . ?
C104 N15 Fe3 110.4(2) . . ?
C43 C48 H48 119.6 . . ?
C47 C48 H48 119.6 . . ?
C47 C48 C43 120.9(3) . . ?
C130 N17 K2 108.1(2) . . ?
C130 N17 C131 110.3(3) . . ?
C130 N17 C119 110.2(3) . . ?
C131 N17 K2 109.5(2) . . ?
C119 N17 K2 109.2(2) . . ?
C119 N17 C131 109.6(3) . . ?
C68 N8 K1 107.6(2) . . ?
C62 N8 K1 110.7(3) . . ?
C62 N8 C68 110.0(3) . . ?
C56 N8 K1 108.0(2) . . ?
C56 N8 C68 110.0(4) . . ?
C56 N8 C62 110.4(3) . . ?
N2 C0CA C3AA 119.6(3) . . ?
N2 C0CA C9BA 123.6(3) . . ?
C9BA C0CA C3AA 116.7(3) . . ?
N6 C36 C31 119.1(3) . . ?
N6 C36 C35 124.6(3) . . ?
C35 C36 C31 116.3(3) . . ?
C36 C31 N5 117.8(3) . . ?
C32 C31 N5 121.8(3) . . ?
C32 C31 C36 120.3(3) . . ?
C24 C2CA N3 118.6(3) . . ?
C2BA C2CA N3 120.8(3) . . ?
C2BA C2CA C24 120.6(3) . . ?
N4 C24 C2CA 119.2(3) . . ?
N4 C24 C23 124.6(3) . . ?
C23 C24 C2CA 116.2(3) . . ?
N7 C43 C48 120.9(3) . . ?
N7 C43 C44 121.7(3) . . ?
C44 C43 C48 117.4(3) . . ?
C63 N9 K1 109.4(2) . . ?
C63 N9 C51 110.5(3) . . ?
C51 N9 K1 108.8(3) . . ?
C57 N9 K1 108.4(2) . . ?
C57 N9 C63 109.2(4) . . ?
C57 N9 C51 110.4(3) . . ?
C43 C44 H44 119.7 . . ?
C45 C44 C43 120.6(3) . . ?
C45 C44 H44 119.7 . . ?
C48 C47 C46 121.5(3) . . ?
C48 C47 C49 119.4(3) . . ?
C46 C47 C49 119.0(3) . . ?
C30 C27 Si2 109.3(2) . . ?
C30 C27 C29 108.5(3) . . ?
C28 C27 Si2 111.0(2) . . ?
C28 C27 C30 108.4(3) . . ?
C28 C27 C29 108.6(3) . . ?
C29 C27 Si2 110.9(3) . . ?
N11 C80 C75 119.3(3) . . ?
N11 C80 C79 124.7(3) . . ?
C79 C80 C75 116.0(3) . . ?
C111 C116 H116 119.4 . . ?
C115 C116 H116 119.4 . . ?
C115 C116 C111 121.3(3) . . ?
C111 C112 H112 119.8 . . ?
C113 C112 H112 119.8 . . ?
C113 C112 C111 120.4(3) . . ?
C0CA C3AA N1 119.3(3) . . ?
C5BA C3AA N1 120.7(3) . . ?
C5BA C3AA C0CA 120.0(3) . . ?
N16 C111 C116 120.8(3) . . ?
N16 C111 C112 121.8(3) . . ?
C116 C111 C112 117.4(3) . . ?
C80 C75 N10 118.5(3) . . ?
C76 C75 N10 121.3(3) . . ?
C76 C75 C80 120.3(3) . . ?
C31 C32 H32 119.1 . . ?
C31 C32 C33 121.8(3) . . ?
C33 C32 H32 119.1 . . ?
C32 C33 H33 120.6 . . ?
C34 C33 C32 118.7(3) . . ?
C34 C33 H33 120.6 . . ?
C24 C23 H23 118.8 . . ?
C22 C23 C24 122.5(3) . . ?
C22 C23 H23 118.8 . . ?
H4CA C4CA H4CB 107.6 . . ?
C2AA C4CA H4CA 108.7 . . ?
C2AA C4CA H4CB 108.7 . . ?
C2AA C4CA C8BA 114.1(3) . . ?
C8BA C4CA H4CA 108.7 . . ?
C8BA C4CA H4CB 108.7 . . ?
C36 C35 H35 118.8 . . ?
C34 C35 C36 122.4(3) . . ?
C34 C35 H35 118.8 . . ?
N5 C2AA C4CA 111.1(3) . . ?
N5 C2AA H2AA 107.4 . . ?
N5 C2AA C1BA 113.8(3) . . ?
C4CA C2AA H2AA 107.4 . . ?
C1BA C2AA C4CA 109.4(3) . . ?
C1BA C2AA H2AA 107.4 . . ?
N3 C8BA C4CA 113.9(3) . . ?
N3 C8BA H8BA 107.3 . . ?
N3 C8BA C2 110.7(3) . . ?
C4CA C8BA H8BA 107.3 . . ?
C2 C8BA C4CA 109.9(3) . . ?
C2 C8BA H8BA 107.3 . . ?
C44 C45 C50 117.5(3) . . ?
C46 C45 C44 121.9(3) . . ?
C46 C45 C50 120.5(3) . . ?
C3AA C5BA H5BA 119.0 . . ?
C3BA C5BA C3AA 122.1(3) . . ?
C3BA C5BA H5BA 119.0 . . ?
O5 C67 H67A 110.0 . . ?
O5 C67 H67B 110.0 . . ?
O5 C67 C68 108.6(3) . . ?
H67A C67 H67B 108.4 . . ?
C68 C67 H67A 110.0 . . ?
C68 C67 H67B 110.0 . . ?
C122 O7 K2 111.5(3) . . ?
C123 O7 K2 115.0(3) . . ?
C123 O7 C122 110.9(5) . . ?
C33 C34 H34 119.8 . . ?
C35 C34 C33 120.4(3) . . ?
C35 C34 H34 119.8 . . ?
C98 C95 Si5 109.7(2) . . ?
C98 C95 C96 108.7(3) . . ?
C98 C95 C97 109.1(3) . . ?
C96 C95 Si5 111.2(2) . . ?
C96 C95 C97 107.9(3) . . ?
C97 C95 Si5 110.2(3) . . ?
O5 C66 H66A 110.1 . . ?
O5 C66 H66B 110.1 . . ?
O5 C66 C65 108.2(3) . . ?
H66A C66 H66B 108.4 . . ?
C65 C66 H66A 110.1 . . ?
C65 C66 H66B 110.1 . . ?
N14 C71 H71 107.3 . . ?
N14 C71 C70 110.5(3) . . ?
N14 C71 C72 114.3(3) . . ?
C70 C71 H71 107.3 . . ?
C70 C71 C72 109.9(3) . . ?
C72 C71 H71 107.3 . . ?
N13 C92 C87 119.4(3) . . ?
N13 C92 C91 124.1(3) . . ?
C91 C92 C87 116.5(3) . . ?
C2CA C2BA H2BA 119.3 . . ?
C2CA C2BA C21 121.5(3) . . ?
C21 C2BA H2BA 119.3 . . ?
C0CA C9BA H9BA 119.0 . . ?
C8AA C9BA C0CA 122.0(3) . . ?
C8AA C9BA H9BA 119.0 . . ?
C80 C79 H79 118.5 . . ?
C78 C79 C80 122.9(3) . . ?
C78 C79 H79 118.5 . . ?
C116 C115 C117 120.0(4) . . ?
C114 C115 C116 121.1(4) . . ?
C114 C115 C117 118.8(4) . . ?
N10 C73 H73 107.5 . . ?
N10 C73 C74 113.3(3) . . ?
N10 C73 C72 111.2(3) . . ?
C74 C73 H73 107.5 . . ?
C72 C73 H73 107.5 . . ?
C72 C73 C74 109.6(3) . . ?
C112 C113 C118 118.5(4) . . ?
C112 C113 C318 118.5(4) . . ?
C114 C113 C112 121.5(4) . . ?
C114 C113 C118 120.0(3) . . ?
C114 C113 C318 120.0(3) . . ?
N12 C69 H69 107.1 . . ?
N12 C69 C70 113.4(3) . . ?
N12 C69 C74 111.9(3) . . ?
C70 C69 H69 107.1 . . ?
C74 C69 H69 107.1 . . ?
C74 C69 C70 109.9(3) . . ?
C75 C76 H76 119.1 . . ?
C75 C76 C77 121.8(3) . . ?
C77 C76 H76 119.1 . . ?
C23 C22 H22 119.9 . . ?
C23 C22 C21 120.3(3) . . ?
C21 C22 H22 119.9 . . ?
C76 C77 H77 120.7 . . ?
C78 C77 C76 118.7(4) . . ?
C78 C77 H77 120.7 . . ?
C8BA C2 H2A 108.7 . . ?
C8BA C2 H2B 108.7 . . ?
H2A C2 H2B 107.6 . . ?
C3CA C2 C8BA 114.3(3) . . ?
C3CA C2 H2A 108.7 . . ?
C3CA C2 H2B 108.7 . . ?
C40 C39 Si3 109.8(3) . . ?
C41 C39 Si3 111.6(3) . . ?
C41 C39 C40 108.9(4) . . ?
C41 C39 C42 109.7(4) . . ?
C42 C39 Si3 112.0(3) . . ?
C42 C39 C40 104.6(4) . . ?
C71 C70 C69 114.7(3) . . ?
C71 C70 H70A 108.6 . . ?
C71 C70 H70B 108.6 . . ?
C69 C70 H70A 108.6 . . ?
C69 C70 H70B 108.6 . . ?
H70A C70 H70B 107.6 . . ?
C47 C46 H46 121.1 . . ?
C45 C46 C47 117.7(3) . . ?
C45 C46 H46 121.1 . . ?
Si3 C38 H38A 109.5 . . ?
Si3 C38 H38B 109.5 . . ?
Si3 C38 H38C 109.5 . . ?
H38A C38 H38B 109.5 . . ?
H38A C38 H38C 109.5 . . ?
H38B C38 H38C 109.5 . . ?
C136 N18 K2 109.0(3) . . ?
C136 N18 C125 108.9(4) . . ?
C125 N18 K2 110.8(3) . . ?
C124 N18 K2 107.3(3) . . ?
C124 N18 C136 110.7(5) . . ?
C124 N18 C125 110.1(5) . . ?
C92 C87 N12 119.0(3) . . ?
C88 C87 N12 120.4(3) . . ?
C88 C87 C92 120.5(3) . . ?
C2AA C1BA H1BA 108.5 . . ?
C2AA C1BA H1BB 108.5 . . ?
C2AA C1BA C3CA 115.2(3) . . ?
H1BA C1BA H1BB 107.5 . . ?
C3CA C1BA H1BA 108.5 . . ?
C3CA C1BA H1BB 108.5 . . ?
C9BA C8AA H8AA 119.7 . . ?
C3BA C8AA C9BA 120.6(3) . . ?
C3BA C8AA H8AA 119.7 . . ?
N1 C3CA C2 113.8(3) . . ?
N1 C3CA C1BA 112.0(3) . . ?
N1 C3CA H3CA 107.2 . . ?
C2 C3CA C1BA 109.1(3) . . ?
C2 C3CA H3CA 107.2 . . ?
C1BA C3CA H3CA 107.2 . . ?
Si2 C25 H25A 109.5 . . ?
Si2 C25 H25B 109.5 . . ?
Si2 C25 H25C 109.5 . . ?
H25A C25 H25B 109.5 . . ?
H25A C25 H25C 109.5 . . ?
H25B C25 H25C 109.5 . . ?
N15 C104 C103 124.2(3) . . ?
N15 C104 C99 118.6(3) . . ?
C103 C104 C99 117.2(3) . . ?
C104 C103 H103 119.2 . . ?
C102 C103 C104 121.7(4) . . ?
C102 C103 H103 119.2 . . ?
C104 C99 N14 118.4(3) . . ?
C100 C99 N14 121.5(3) . . ?
C100 C99 C104 120.1(3) . . ?
C2BA C21 H21 120.6 . . ?
C22 C21 C2BA 118.9(3) . . ?
C22 C21 H21 120.6 . . ?
C73 C74 H74A 108.7 . . ?
C73 C74 H74B 108.7 . . ?
C69 C74 C73 114.1(3) . . ?
C69 C74 H74A 108.7 . . ?
C69 C74 H74B 108.7 . . ?
H74A C74 H74B 107.6 . . ?
Si5 C94 H94A 109.5 . . ?
Si5 C94 H94B 109.5 . . ?
Si5 C94 H94C 109.5 . . ?
H94A C94 H94B 109.5 . . ?
H94A C94 H94C 109.5 . . ?
H94B C94 H94C 109.5 . . ?
C5BA C3BA H3BA 120.7 . . ?
C8AA C3BA C5BA 118.6(3) . . ?
C8AA C3BA H3BA 120.7 . . ?
Si1 C0AA H0AA 109.5 . . ?
Si1 C0AA H0AB 109.5 . . ?
Si1 C0AA H0AC 109.5 . . ?
H0AA C0AA H0AB 109.5 . . ?
H0AA C0AA H0AC 109.5 . . ?
H0AB C0AA H0AC 109.5 . . ?
C92 C91 H91 118.9 . . ?
C90 C91 C92 122.3(4) . . ?
C90 C91 H91 118.9 . . ?
F1 C49 F2 103.4(4) . . ?
F1 C49 C47 112.2(3) . . ?
F2 C49 C47 113.6(3) . . ?
F3 C49 F1 108.0(3) . . ?
F3 C49 F2 104.7(4) . . ?
F3 C49 C47 114.1(3) . . ?
C71 C72 C73 115.0(3) . . ?
C71 C72 H72A 108.5 . . ?
C71 C72 H72B 108.5 . . ?
C73 C72 H72A 108.5 . . ?
C73 C72 H72B 108.5 . . ?
H72A C72 H72B 107.5 . . ?
C27 C30 H30A 109.5 . . ?
C27 C30 H30B 109.5 . . ?
C27 C30 H30C 109.5 . . ?
H30A C30 H30B 109.5 . . ?
H30A C30 H30C 109.5 . . ?
H30B C30 H30C 109.5 . . ?
O6 C65 C66 107.9(3) . . ?
O6 C65 H65A 110.1 . . ?
O6 C65 H65B 110.1 . . ?
C66 C65 H65A 110.1 . . ?
C66 C65 H65B 110.1 . . ?
H65A C65 H65B 108.4 . . ?
C27 C28 H28A 109.5 . . ?
C27 C28 H28B 109.5 . . ?
C27 C28 H28C 109.5 . . ?
H28A C28 H28B 109.5 . . ?
H28A C28 H28C 109.5 . . ?
H28B C28 H28C 109.5 . . ?
F5 C50 F4 104.0(3) . . ?
F5 C50 C45 113.1(3) . . ?
F6 C50 F5 105.9(3) . . ?
F6 C50 F4 106.9(3) . . ?
F6 C50 C45 113.9(3) . . ?
F4 C50 C45 112.3(3) . . ?
C95 C98 H98A 109.5 . . ?
C95 C98 H98B 109.5 . . ?
C95 C98 H98C 109.5 . . ?
H98A C98 H98B 109.5 . . ?
H98A C98 H98C 109.5 . . ?
H98B C98 H98C 109.5 . . ?
Si6 C106 H10A 109.5 . . ?
Si6 C106 H10B 109.5 . . ?
Si6 C106 H10C 109.5 . . ?
H10A C106 H10B 109.5 . . ?
H10A C106 H10C 109.5 . . ?
H10B C106 H10C 109.5 . . ?
C91 C90 H90 119.7 . . ?
C89 C90 C91 120.6(4) . . ?
C89 C90 H90 119.7 . . ?
C87 C88 H88 119.5 . . ?
C87 C88 C89 121.0(4) . . ?
C89 C88 H88 119.5 . . ?
C115 C114 C113 118.3(3) . . ?
C115 C114 H114 120.8 . . ?
C113 C114 H114 120.8 . . ?
N17 C130 H13A 108.8 . . ?
N17 C130 H13B 108.8 . . ?
N17 C130 C129 114.0(3) . . ?
H13A C130 H13B 107.7 . . ?
C129 C130 H13A 108.8 . . ?
C129 C130 H13B 108.8 . . ?
C79 C78 H78 119.8 . . ?
C77 C78 C79 120.3(3) . . ?
C77 C78 H78 119.8 . . ?
Si5 C93 H93A 109.5 . . ?
Si5 C93 H93B 109.5 . . ?
Si5 C93 H93C 109.5 . . ?
H93A C93 H93B 109.5 . . ?
H93A C93 H93C 109.5 . . ?
H93B C93 H93C 109.5 . . ?
Si3 C37 H37A 109.5 . . ?
Si3 C37 H37B 109.5 . . ?
Si3 C37 H37C 109.5 . . ?
H37A C37 H37B 109.5 . . ?
H37A C37 H37C 109.5 . . ?
H37B C37 H37C 109.5 . . ?
C95 C96 H96A 109.5 . . ?
C95 C96 H96B 109.5 . . ?
C95 C96 H96C 109.5 . . ?
H96A C96 H96B 109.5 . . ?
H96A C96 H96C 109.5 . . ?
H96B C96 H96C 109.5 . . ?
Si2 C26 H26A 109.5 . . ?
Si2 C26 H26B 109.5 . . ?
Si2 C26 H26C 109.5 . . ?
H26A C26 H26B 109.5 . . ?
H26A C26 H26C 109.5 . . ?
H26B C26 H26C 109.5 . . ?
C103 C102 H102 119.5 . . ?
C103 C102 C101 120.9(4) . . ?
C101 C102 H102 119.5 . . ?
O6 C64 H64A 110.1 . . ?
O6 C64 H64B 110.1 . . ?
O6 C64 C63 108.0(3) . . ?
H64A C64 H64B 108.4 . . ?
C63 C64 H64A 110.1 . . ?
C63 C64 H64B 110.1 . . ?
C95 C97 H97A 109.5 . . ?
C95 C97 H97B 109.5 . . ?
C95 C97 H97C 109.5 . . ?
H97A C97 H97B 109.5 . . ?
H97A C97 H97C 109.5 . . ?
H97B C97 H97C 109.5 . . ?
C109 C107 Si6 110.1(3) . . ?
C109 C107 C108 109.3(3) . . ?
C110 C107 Si6 109.5(3) . . ?
C110 C107 C109 108.2(3) . . ?
C110 C107 C108 110.4(3) . . ?
C108 C107 Si6 109.4(3) . . ?
O11 C129 C130 109.2(3) . . ?
O11 C129 H12A 109.8 . . ?
O11 C129 H12B 109.8 . . ?
C130 C129 H12A 109.8 . . ?
C130 C129 H12B 109.8 . . ?
H12A C129 H12B 108.3 . . ?
C0BA C15 Si1 110.0(3) . . ?
C0BA C15 C18 109.0(3) . . ?
C0BA C15 C4BA 107.6(4) . . ?
C18 C15 Si1 109.4(3) . . ?
C18 C15 C4BA 110.0(4) . . ?
C4BA C15 Si1 110.9(3) . . ?
Si1 C9AA H9AA 109.5 . . ?
Si1 C9AA H9AB 109.5 . . ?
Si1 C9AA H9AC 109.5 . . ?
H9AA C9AA H9AB 109.5 . . ?
H9AA C9AA H9AC 109.5 . . ?
H9AB C9AA H9AC 109.5 . . ?
C90 C89 C88 119.0(3) . . ?
C90 C89 H89 120.5 . . ?
C88 C89 H89 120.5 . . ?
O10 C132 H13C 110.0 . . ?
O10 C132 H13D 110.0 . . ?
O10 C132 C131 108.4(3) . . ?
H13C C132 H13D 108.4 . . ?
C131 C132 H13C 110.0 . . ?
C131 C132 H13D 110.0 . . ?
C107 C109 H10D 109.5 . . ?
C107 C109 H10E 109.5 . . ?
C107 C109 H10F 109.5 . . ?
H10D C109 H10E 109.5 . . ?
H10D C109 H10F 109.5 . . ?
H10E C109 H10F 109.5 . . ?
N17 C131 C132 113.2(3) . . ?
N17 C131 H13E 108.9 . . ?
N17 C131 H13F 108.9 . . ?
C132 C131 H13E 108.9 . . ?
C132 C131 H13F 108.9 . . ?
H13E C131 H13F 107.8 . . ?
C99 C100 H100 119.3 . . ?
C101 C100 C99 121.5(4) . . ?
C101 C100 H100 119.3 . . ?
C27 C29 H29A 109.5 . . ?
C27 C29 H29B 109.5 . . ?
C27 C29 H29C 109.5 . . ?
H29A C29 H29B 109.5 . . ?
H29A C29 H29C 109.5 . . ?
H29B C29 H29C 109.5 . . ?
C15 C0BA H0BA 109.5 . . ?
C15 C0BA H0BB 109.5 . . ?
C15 C0BA H0BC 109.5 . . ?
H0BA C0BA H0BB 109.5 . . ?
H0BA C0BA H0BC 109.5 . . ?
H0BB C0BA H0BC 109.5 . . ?
F9 C117 F8 105.4(4) . . ?
F9 C117 F7 105.4(4) . . ?
F9 C117 C115 114.0(4) . . ?
F8 C117 F7 106.1(4) . . ?
F8 C117 C115 112.6(4) . . ?
F7 C117 C115 112.6(4) . . ?
N9 C63 C64 112.8(4) . . ?
N9 C63 H63A 109.0 . . ?
N9 C63 H63B 109.0 . . ?
C64 C63 H63A 109.0 . . ?
C64 C63 H63B 109.0 . . ?
H63A C63 H63B 107.8 . . ?
N8 C68 C67 113.1(3) . . ?
N8 C68 H68A 109.0 . . ?
N8 C68 H68B 109.0 . . ?
C67 C68 H68A 109.0 . . ?
C67 C68 H68B 109.0 . . ?
H68A C68 H68B 107.8 . . ?
Si6 C105 H10G 109.5 . . ?
Si6 C105 H10H 109.5 . . ?
Si6 C105 H10I 109.5 . . ?
H10G C105 H10H 109.5 . . ?
H10G C105 H10I 109.5 . . ?
H10H C105 H10I 109.5 . . ?
O3 C60 H60A 109.8 . . ?
O3 C60 H60B 109.8 . . ?
O3 C60 C59 109.5(3) . . ?
H60A C60 H60B 108.2 . . ?
C59 C60 H60A 109.8 . . ?
C59 C60 H60B 109.8 . . ?
O2 C52 H52A 109.8 . . ?
O2 C52 H52B 109.8 . . ?
O2 C52 C51 109.2(3) . . ?
H52A C52 H52B 108.3 . . ?
C51 C52 H52A 109.8 . . ?
C51 C52 H52B 109.8 . . ?
N8 C62 H62A 109.1 . . ?
N8 C62 H62B 109.1 . . ?
N8 C62 C61 112.5(3) . . ?
H62A C62 H62B 107.8 . . ?
C61 C62 H62A 109.1 . . ?
C61 C62 H62B 109.1 . . ?
C107 C110 H11A 109.5 . . ?
C107 C110 H11B 109.5 . . ?
C107 C110 H11C 109.5 . . ?
H11A C110 H11B 109.5 . . ?
H11A C110 H11C 109.5 . . ?
H11B C110 H11C 109.5 . . ?
C102 C101 C100 118.7(4) . . ?
C102 C101 H101 120.6 . . ?
C100 C101 H101 120.6 . . ?
O11 C128 H12C 109.8 . . ?
O11 C128 H12D 109.8 . . ?
O11 C128 C127 109.4(4) . . ?
H12C C128 H12D 108.2 . . ?
C127 C128 H12C 109.8 . . ?
C127 C128 H12D 109.8 . . ?
O10 C133 H13G 109.8 . . ?
O10 C133 H13H 109.8 . . ?
O10 C133 C134 109.2(3) . . ?
H13G C133 H13H 108.3 . . ?
C134 C133 H13G 109.8 . . ?
C134 C133 H13H 109.8 . . ?
O2 C53 H53A 109.8 . . ?
O2 C53 H53B 109.8 . . ?
O2 C53 C54 109.2(3) . . ?
H53A C53 H53B 108.3 . . ?
C54 C53 H53A 109.8 . . ?
C54 C53 H53B 109.8 . . ?
C85 C83 Si4 109.2(3) . . ?
C85 C83 C84 109.1(4) . . ?
C86 C83 Si4 111.6(3) . . ?
C86 C83 C85 109.5(4) . . ?
C86 C83 C84 108.4(4) . . ?
C84 C83 Si4 109.0(3) . . ?
Si4 C82 H82A 109.5 . . ?
Si4 C82 H82B 109.5 . . ?
Si4 C82 H82C 109.5 . . ?
H82A C82 H82B 109.5 . . ?
H82A C82 H82C 109.5 . . ?
H82B C82 H82C 109.5 . . ?
O9 C135 H13I 110.0 . . ?
O9 C135 H13J 110.0 . . ?
O9 C135 C136 108.5(4) . . ?
H13I C135 H13J 108.4 . . ?
C136 C135 H13I 110.0 . . ?
C136 C135 H13J 110.0 . . ?
O2AA C54 C53 109.1(4) . . ?
O2AA C54 H54A 109.9 . . ?
O2AA C54 H54B 109.9 . . ?
C53 C54 H54A 109.9 . . ?
C53 C54 H54B 109.9 . . ?
H54A C54 H54B 108.3 . . ?
C83 C85 H85A 109.5 . . ?
C83 C85 H85B 109.5 . . ?
C83 C85 H85C 109.5 . . ?
H85A C85 H85B 109.5 . . ?
H85A C85 H85C 109.5 . . ?
H85B C85 H85C 109.5 . . ?
O12 C127 C128 109.0(3) . . ?
O12 C127 H12E 109.9 . . ?
O12 C127 H12F 109.9 . . ?
C128 C127 H12E 109.9 . . ?
C128 C127 H12F 109.9 . . ?
H12E C127 H12F 108.3 . . ?
N9 C51 C52 113.7(4) . . ?
N9 C51 H51A 108.8 . . ?
N9 C51 H51B 108.8 . . ?
C52 C51 H51A 108.8 . . ?
C52 C51 H51B 108.8 . . ?
H51A C51 H51B 107.7 . . ?
N18 C136 C135 113.1(4) . . ?
N18 C136 H13K 109.0 . . ?
N18 C136 H13L 109.0 . . ?
C135 C136 H13K 109.0 . . ?
C135 C136 H13L 109.0 . . ?
H13K C136 H13L 107.8 . . ?
O3 C61 C62 108.2(3) . . ?
O3 C61 H61A 110.1 . . ?
O3 C61 H61B 110.1 . . ?
C62 C61 H61A 110.1 . . ?
C62 C61 H61B 110.1 . . ?
H61A C61 H61B 108.4 . . ?
N8 C56 H56A 109.1 . . ?
N8 C56 H56B 109.1 . . ?
N8 C56 C55 112.4(4) . . ?
H56A C56 H56B 107.9 . . ?
C55 C56 H56A 109.1 . . ?
C55 C56 H56B 109.1 . . ?
N9 C57 H57A 109.0 . . ?
N9 C57 H57B 109.0 . . ?
N9 C57 C58 113.1(3) . . ?
H57A C57 H57B 107.8 . . ?
C58 C57 H57A 109.0 . . ?
C58 C57 H57B 109.0 . . ?
O4 C59 C60 109.5(4) . . ?
O4 C59 H59A 109.8 . . ?
O4 C59 H59B 109.8 . . ?
C60 C59 H59A 109.8 . . ?
C60 C59 H59B 109.8 . . ?
H59A C59 H59B 108.2 . . ?
Si4 C81 H81A 109.5 . . ?
Si4 C81 H81B 109.5 . . ?
Si4 C81 H81C 109.5 . . ?
H81A C81 H81B 109.5 . . ?
H81A C81 H81C 109.5 . . ?
H81B C81 H81C 109.5 . . ?
O9 C134 C133 109.6(4) . . ?
O9 C134 H13M 109.7 . . ?
O9 C134 H13N 109.7 . . ?
C133 C134 H13M 109.7 . . ?
C133 C134 H13N 109.7 . . ?
H13M C134 H13N 108.2 . . ?
O4 C58 C57 109.2(4) . . ?
O4 C58 H58A 109.8 . . ?
O4 C58 H58B 109.8 . . ?
C57 C58 H58A 109.8 . . ?
C57 C58 H58B 109.8 . . ?
H58A C58 H58B 108.3 . . ?
O2AA C55 C56 108.4(4) . . ?
O2AA C55 H55A 110.0 . . ?
O2AA C55 H55B 110.0 . . ?
C56 C55 H55A 110.0 . . ?
C56 C55 H55B 110.0 . . ?
H55A C55 H55B 108.4 . . ?
C107 C108 H10J 109.5 . . ?
C107 C108 H10K 109.5 . . ?
C107 C108 H10L 109.5 . . ?
H10J C108 H10K 109.5 . . ?
H10J C108 H10L 109.5 . . ?
H10K C108 H10L 109.5 . . ?
C39 C40 H40A 109.5 . . ?
C39 C40 H40B 109.5 . . ?
C39 C40 H40C 109.5 . . ?
H40A C40 H40B 109.5 . . ?
H40A C40 H40C 109.5 . . ?
H40B C40 H40C 109.5 . . ?
O8 C120 H12G 110.0 . . ?
O8 C120 H12H 110.0 . . ?
O8 C120 C119 108.6(4) . . ?
H12G C120 H12H 108.4 . . ?
C119 C120 H12G 110.0 . . ?
C119 C120 H12H 110.0 . . ?
O12 C126 H12I 110.1 . . ?
O12 C126 H12J 110.1 . . ?
O12 C126 C125 107.8(4) . . ?
H12I C126 H12J 108.5 . . ?
C125 C126 H12I 110.1 . . ?
C125 C126 H12J 110.1 . . ?
N17 C119 C120 113.4(4) . . ?
N17 C119 H11D 108.9 . . ?
N17 C119 H11E 108.9 . . ?
C120 C119 H11D 108.9 . . ?
C120 C119 H11E 108.9 . . ?
H11D C119 H11E 107.7 . . ?
N18 C125 C126 113.7(4) . . ?
N18 C125 H12K 108.8 . . ?
N18 C125 H12L 108.8 . . ?
C126 C125 H12K 108.8 . . ?
C126 C125 H12L 108.8 . . ?
H12K C125 H12L 107.7 . . ?
C15 C18 H18A 109.5 . . ?
C15 C18 H18B 109.5 . . ?
C15 C18 H18C 109.5 . . ?
H18A C18 H18B 109.5 . . ?
H18A C18 H18C 109.5 . . ?
H18B C18 H18C 109.5 . . ?
C83 C86 H86A 109.5 . . ?
C83 C86 H86B 109.5 . . ?
C83 C86 H86C 109.5 . . ?
H86A C86 H86B 109.5 . . ?
H86A C86 H86C 109.5 . . ?
H86B C86 H86C 109.5 . . ?
C15 C4BA H4BA 109.5 . . ?
C15 C4BA H4BB 109.5 . . ?
C15 C4BA H4BC 109.5 . . ?
H4BA C4BA H4BB 109.5 . . ?
H4BA C4BA H4BC 109.5 . . ?
H4BB C4BA H4BC 109.5 . . ?
C39 C41 H41A 109.5 . . ?
C39 C41 H41B 109.5 . . ?
C39 C41 H41C 109.5 . . ?
H41A C41 H41B 109.5 . . ?
H41A C41 H41C 109.5 . . ?
H41B C41 H41C 109.5 . . ?
O8 C121 H12M 110.0 . . ?
O8 C121 H12N 110.0 . . ?
O8 C121 C122 108.3(4) . . ?
H12M C121 H12N 108.4 . . ?
C122 C121 H12M 110.0 . . ?
C122 C121 H12N 110.0 . . ?
O7 C122 C121 108.5(6) . . ?
O7 C122 H12O 110.0 . . ?
O7 C122 H12P 110.0 . . ?
C121 C122 H12O 110.0 . . ?
C121 C122 H12P 110.0 . . ?
H12O C122 H12P 108.4 . . ?
C83 C84 H84A 109.5 . . ?
C83 C84 H84B 109.5 . . ?
C83 C84 H84C 109.5 . . ?
H84A C84 H84B 109.5 . . ?
H84A C84 H84C 109.5 . . ?
H84B C84 H84C 109.5 . . ?
C39 C42 H42A 109.5 . . ?
C39 C42 H42B 109.5 . . ?
C39 C42 H42C 109.5 . . ?
H42A C42 H42B 109.5 . . ?
H42A C42 H42C 109.5 . . ?
H42B C42 H42C 109.5 . . ?
N18 C124 H12Q 108.7 . . ?
N18 C124 H12R 108.7 . . ?
N18 C124 C123 114.4(5) . . ?
H12Q C124 H12R 107.6 . . ?
C123 C124 H12Q 108.7 . . ?
C123 C124 H12R 108.7 . . ?
O7 C123 C124 108.6(6) . . ?
O7 C123 H12S 110.0 . . ?
O7 C123 H12T 110.0 . . ?
C124 C123 H12S 110.0 . . ?
C124 C123 H12T 110.0 . . ?
H12S C123 H12T 108.3 . . ?
F10 C118 C113 114.5(4) . . ?
F10 C118 F11 105.9(4) . . ?
F10 C118 F12 106.0(4) . . ?
F11 C118 C113 112.3(4) . . ?
F11 C118 F12 103.8(4) . . ?
F12 C118 C113 113.5(4) . . ?
F10A C318 C113 101.1(12) . . ?
F11A C318 C113 118.8(14) . . ?
F11A C318 F10A 102.9(16) . . ?
F11A C318 F12A 121.1(16) . . ?
F12A C318 C113 110.3(10) . . ?
F12A C318 F10A 97.3(15) . . ?
N1 Fe N3 97.40(11) . . ?
N1 Fe N7 95.12(11) . . ?
N1 Fe Fe1 95.15(8) . . ?
N1 Fe Fe2 48.86(8) . . ?
N3 Fe Fe1 46.94(7) . . ?
N3 Fe Fe2 93.39(7) . . ?
N7 Fe N3 95.58(10) . . ?
N7 Fe Fe1 48.92(7) . . ?
N7 Fe Fe2 46.88(8) . . ?
N4 Fe N1 143.87(11) . . ?
N4 Fe N3 87.57(11) . . ?
N4 Fe N7 120.11(11) . . ?
N4 Fe Fe1 113.45(9) . . ?
N4 Fe Fe2 166.99(8) . . ?
Fe1 Fe Fe2 59.447(16) . . ?
N3 Fe1 N5 100.53(11) . . ?
N3 Fe1 N7 99.03(11) . . ?
N3 Fe1 Fe 51.13(8) . . ?
N3 Fe1 Fe2 98.80(8) . . ?
N5 Fe1 Fe 97.75(8) . . ?
N5 Fe1 Fe2 47.65(7) . . ?
N7 Fe1 N5 95.40(11) . . ?
N7 Fe1 Fe 48.20(7) . . ?
N7 Fe1 Fe2 48.29(8) . . ?
N6 Fe1 N3 144.55(12) . . ?
N6 Fe1 N5 88.60(11) . . ?
N6 Fe1 N7 114.26(11) . . ?
N6 Fe1 Fe 161.66(8) . . ?
N6 Fe1 Fe2 112.11(8) . . ?
Fe Fe1 Fe2 62.282(17) . . ?
N1 Fe2 Fe 45.95(7) . . ?
N1 Fe2 Fe1 91.97(7) . . ?
N5 Fe2 N1 99.06(11) . . ?
N5 Fe2 N7 96.74(10) . . ?
N5 Fe2 Fe 95.52(8) . . ?
N5 Fe2 Fe1 49.10(8) . . ?
N2 Fe2 N1 88.42(11) . . ?
N2 Fe2 N5 139.06(11) . . ?
N2 Fe2 N7 123.41(11) . . ?
N2 Fe2 Fe 117.22(8) . . ?
N2 Fe2 Fe1 171.60(9) . . ?
N7 Fe2 N1 91.49(10) . . ?
N7 Fe2 Fe 46.12(7) . . ?
N7 Fe2 Fe1 48.20(7) . . ?
Fe1 Fe2 Fe 58.271(16) . . ?
N12 Fe3 N14 98.20(12) . . ?
N12 Fe3 Fe4 50.63(8) . . ?
N12 Fe3 Fe5 97.33(8) . . ?
N16 Fe3 N12 98.92(11) . . ?
N16 Fe3 N14 96.94(11) . . ?
N16 Fe3 Fe4 48.72(8) . . ?
N16 Fe3 Fe5 50.75(8) . . ?
N14 Fe3 Fe4 96.33(8) . . ?
N14 Fe3 Fe5 46.68(8) . . ?
N15 Fe3 N12 139.09(12) . . ?
N15 Fe3 N16 120.88(12) . . ?
N15 Fe3 N14 86.77(12) . . ?
N15 Fe3 Fe4 169.37(9) . . ?
N15 Fe3 Fe5 114.40(9) . . ?
Fe4 Fe3 Fe5 62.138(17) . . ?
N10 Fe4 N12 98.81(11) . . ?
N10 Fe4 N16 97.20(11) . . ?
N10 Fe4 Fe3 96.89(8) . . ?
N10 Fe4 Fe5 48.85(8) . . ?
N12 Fe4 Fe3 48.20(8) . . ?
N12 Fe4 Fe5 93.37(8) . . ?
N13 Fe4 N10 138.95(12) . . ?
N13 Fe4 N12 88.67(12) . . ?
N13 Fe4 N16 122.44(12) . . ?
N13 Fe4 Fe3 117.08(8) . . ?
N13 Fe4 Fe5 171.46(9) . . ?
N16 Fe4 N12 95.03(11) . . ?
N16 Fe4 Fe3 47.22(8) . . ?
N16 Fe4 Fe5 49.14(8) . . ?
Fe3 Fe4 Fe5 59.391(17) . . ?
N10 Fe5 N16 92.04(11) . . ?
N10 Fe5 Fe3 94.09(8) . . ?
N10 Fe5 Fe4 46.28(8) . . ?
N11 Fe5 N10 88.53(12) . . ?
N11 Fe5 N16 115.17(12) . . ?
N11 Fe5 N14 146.58(13) . . ?
N11 Fe5 Fe3 161.48(9) . . ?
N11 Fe5 Fe4 112.84(9) . . ?
N16 Fe5 Fe3 46.47(7) . . ?
N16 Fe5 Fe4 46.47(7) . . ?
N14 Fe5 N10 101.09(11) . . ?
N14 Fe5 N16 96.57(11) . . ?
N14 Fe5 Fe3 50.58(9) . . ?
N14 Fe5 Fe4 96.26(9) . . ?
Fe3 Fe5 Fe4 58.472(17) . . ?
H1SA C1S H1SB 109.5 . . ?
H1SA C1S H1SC 109.5 . . ?
H1SB C1S H1SC 109.5 . . ?
C2S C1S H1SA 109.5 . . ?
C2S C1S H1SB 109.5 . . ?
C2S C1S H1SC 109.5 . . ?
C1S C2S H2SA 109.2 . . ?
C1S C2S H2SB 109.2 . . ?
H2SA C2S H2SB 107.9 . . ?
O1S C2S C1S 111.9(7) . . ?
O1S C2S H2SA 109.2 . . ?
O1S C2S H2SB 109.2 . . ?
C2S O1S C3S 115.2(6) . . ?
O1S C3S H3SA 109.7 . . ?
O1S C3S H3SB 109.7 . . ?
O1S C3S C4S 109.8(6) . . ?
H3SA C3S H3SB 108.2 . . ?
C4S C3S H3SA 109.7 . . ?
C4S C3S H3SB 109.7 . . ?
C3S C4S H4SA 109.5 . . ?
C3S C4S H4SB 109.5 . . ?
C3S C4S H4SC 109.5 . . ?
H4SA C4S H4SB 109.5 . . ?
H4SA C4S H4SC 109.5 . . ?
H4SB C4S H4SC 109.5 . . ?
H5SA C5S H5SB 109.5 . . ?
H5SA C5S H5SC 109.5 . . ?
H5SB C5S H5SC 109.5 . . ?
C6S C5S H5SA 109.5 . . ?
C6S C5S H5SB 109.5 . . ?
C6S C5S H5SC 109.5 . . ?
C5S C6S H6SA 112.0 . . ?
C5S C6S H6SB 112.0 . . ?
C5S C6S O2S 98.8(8) . . ?
H6SA C6S H6SB 109.7 . . ?
O2S C6S H6SA 112.0 . . ?
O2S C6S H6SB 112.0 . . ?
C7S O2S C6S 109.3(8) . . ?
O2S C7S H7SA 110.0 . . ?
O2S C7S H7SB 110.0 . . ?
O2S C7S C8S 108.5(10) . . ?
H7SA C7S H7SB 108.4 . . ?
C8S C7S H7SA 110.0 . . ?
C8S C7S H7SB 110.0 . . ?
C7S C8S H8SA 109.5 . . ?
C7S C8S H8SB 109.5 . . ?
C7S C8S H8SC 109.5 . . ?
H8SA C8S H8SB 109.5 . . ?
H8SA C8S H8SC 109.5 . . ?
H8SB C8S H8SC 109.5 . . ?
H9SA C9S H9SB 109.5 . . ?
H9SA C9S H9SC 109.5 . . ?
H9SB C9S H9SC 109.5 . . ?
C10S C9S H9SA 109.5 . . ?
C10S C9S H9SB 109.5 . . ?
C10S C9S H9SC 109.5 . . ?
C9S C10S H10M 110.3 . . ?
C9S C10S H10N 110.3 . . ?
H10M C10S H10N 108.6 . . ?
O3S C10S C9S 107.0(11) . . ?
O3S C10S H10M 110.3 . . ?
O3S C10S H10N 110.3 . . ?
C11S O3S C10S 113.8(10) . . ?
O3S C11S H11F 110.7 . . ?
O3S C11S H11G 110.7 . . ?
O3S C11S C12S 105.2(7) . . ?
H11F C11S H11G 108.8 . . ?
C12S C11S H11F 110.7 . . ?
C12S C11S H11G 110.7 . . ?
C11S C12S H12U 109.5 . . ?
C11S C12S H12V 109.5 . . ?
C11S C12S H12W 109.5 . . ?
H12U C12S H12V 109.5 . . ?
H12U C12S H12W 109.5 . . ?
H12V C12S H12W 109.5 . . ?
H9TA C9T H9TB 109.5 . . ?
H9TA C9T H9TC 109.5 . . ?
H9TB C9T H9TC 109.5 . . ?
C10T C9T H9TA 109.5 . . ?
C10T C9T H9TB 109.5 . . ?
C10T C9T H9TC 109.5 . . ?
C9T C10T H10O 110.2 . . ?
C9T C10T H10P 110.2 . . ?
H10O C10T H10P 108.5 . . ?
O3T C10T C9T 107.6(17) . . ?
O3T C10T H10O 110.2 . . ?
O3T C10T H10P 110.2 . . ?
C11T O3T C10T 113.7(15) . . ?
O3T C11T H11H 111.1 . . ?
O3T C11T H11I 111.1 . . ?
O3T C11T C12T 103.1(12) . . ?
H11H C11T H11I 109.1 . . ?
C12T C11T H11H 111.1 . . ?
C12T C11T H11I 111.1 . . ?
C11T C12T H12X 109.5 . . ?
C11T C12T H12Y 109.5 . . ?
C11T C12T H 109.5 . . ?
H12X C12T H12Y 109.5 . . ?
H12X C12T H 109.5 . . ?
H12Y C12T H 109.5 . . ?
H13O C13S H13P 109.5 . . ?
H13O C13S H13Q 109.5 . . ?
H13P C13S H13Q 109.5 . . ?
C14S C13S H13O 109.5 . . ?
C14S C13S H13P 109.5 . . ?
C14S C13S H13Q 109.5 . . ?
C13S C14S H14A 110.9 . . ?
C13S C14S H14B 110.9 . . ?
H14A C14S H14B 108.9 . . ?
O4S C14S C13S 104.3(18) . . ?
O4S C14S H14A 110.9 . . ?
O4S C14S H14B 110.9 . . ?
C14S O4S C15S 119.7(17) . . ?
O4S C15S H15A 107.3 . . ?
O4S C15S H15B 107.3 . . ?
H15A C15S H15B 106.9 . . ?
C16S C15S O4S 120(2) . . ?
C16S C15S H15A 107.3 . . ?
C16S C15S H15B 107.3 . . ?
C15S C16S H16A 109.5 . . ?
C15S C16S H16B 109.5 . . ?
C15S C16S H16C 109.5 . . ?
H16A C16S H16B 109.5 . . ?
H16A C16S H16C 109.5 . . ?
H16B C16S H16C 109.5 . . ?
H17A C17S H17B 109.5 . . ?
H17A C17S H17C 109.5 . . ?
H17B C17S H17C 109.5 . . ?
C18S C17S H17A 109.5 . . ?
C18S C17S H17B 109.5 . . ?
C18S C17S H17C 109.5 . . ?
C17S C18S H18D 109.7 . . ?
C17S C18S H18E 109.7 . . ?
H18D C18S H18E 108.2 . . ?
O5S C18S C17S 109.9(12) . . ?
O5S C18S H18D 109.7 . . ?
O5S C18S H18E 109.7 . . ?
C18S O5S C19S 110.7(11) . . ?
O5S C19S H19A 109.1 . . ?
O5S C19S H19B 109.1 . . ?
H19A C19S H19B 107.8 . . ?
C20S C19S O5S 112.5(16) . . ?
C20S C19S H19A 109.1 . . ?
C20S C19S H19B 109.1 . . ?
C19S C20S H20A 109.5 . . ?
C19S C20S H20B 109.5 . . ?
C19S C20S H20C 109.5 . . ?
H20A C20S H20B 109.5 . . ?
H20A C20S H20C 109.5 . . ?
H20B C20S H20C 109.5 . . ?
H21A C21S H21B 109.5 . . ?
H21A C21S H21C 109.5 . . ?
H21B C21S H21C 109.5 . . ?
C22S C21S H21A 109.5 . . ?
C22S C21S H21B 109.5 . . ?
C22S C21S H21C 109.5 . . ?
C21S C22S H22A 108.0 . . ?
C21S C22S H22B 108.0 . . ?
H22A C22S H22B 107.2 . . ?
O6S C22S C21S 117.3(17) . . ?
O6S C22S H22A 108.0 . . ?
O6S C22S H22B 108.0 . . ?
C23S O6S C22S 141.3(17) . . ?
O6S C23S H23A 104.8 . . ?
O6S C23S H23B 104.8 . . ?
H23A C23S H23B 105.8 . . ?
C24S C23S O6S 130(2) . . ?
C24S C23S H23A 104.8 . . ?
C24S C23S H23B 104.8 . . ?
C23S C24S H24A 109.5 . . ?
C23S C24S H24B 109.5 . . ?
C23S C24S H24C 109.5 . . ?
H24A C24S H24B 109.5 . . ?
H24A C24S H24C 109.5 . . ?
H24B C24S H24C 109.5 . . ?
H25D C25S H25E 109.5 . . ?
H25D C25S H25F 109.5 . . ?
H25E C25S H25F 109.5 . . ?
C26S C25S H25D 109.5 . . ?
C26S C25S H25E 109.5 . . ?
C26S C25S H25F 109.5 . . ?
C25S C26S H26D 109.3 . . ?
C25S C26S H26E 109.3 . . ?
C25S C26S O7S 111.7(13) . . ?
H26D C26S H26E 107.9 . . ?
O7S C26S H26D 109.3 . . ?
O7S C26S H26E 109.3 . . ?
C26S O7S C27S 127.5(12) . . ?
O7S C27S H27A 107.1 . . ?
O7S C27S H27B 107.1 . . ?
H27A C27S H27B 106.8 . . ?
C28S C27S O7S 121.0(14) . . ?
C28S C27S H27A 107.1 . . ?
C28S C27S H27B 107.1 . . ?
C27S C28S H28D 109.5 . . ?
C27S C28S H28E 109.5 . . ?
C27S C28S H28F 109.5 . . ?
H28D C28S H28E 109.5 . . ?
H28D C28S H28F 109.5 . . ?
H28E C28S H28F 109.5 . . ?
H29D C29S H29E 109.5 . . ?
H29D C29S H29F 109.5 . . ?
H29E C29S H29F 109.5 . . ?
C30S C29S H29D 109.5 . . ?
C30S C29S H29E 109.5 . . ?
C30S C29S H29F 109.5 . . ?
C29S C30S H30D 110.2 . . ?
C29S C30S H30E 110.2 . . ?
H30D C30S H30E 108.5 . . ?
O8S C30S C29S 108(2) . . ?
O8S C30S H30D 110.2 . . ?
O8S C30S H30E 110.2 . . ?
C30S O8S C31S 125(2) . . ?
O8S C31S H31A 109.2 . . ?
O8S C31S H31B 109.2 . . ?
H31A C31S H31B 107.9 . . ?
C32S C31S O8S 112(2) . . ?
C32S C31S H31A 109.2 . . ?
C32S C31S H31B 109.2 . . ?
C31S C32S H32A 109.5 . . ?
C31S C32S H32B 109.5 . . ?
C31S C32S H32C 109.5 . . ?
H32A C32S H32B 109.5 . . ?
H32A C32S H32C 109.5 . . ?
H32B C32S H32C 109.5 . . ?

loop_
_geom_bond_atom_site_label_1
_geom_bond_atom_site_label_2
_geom_bond_distance
_geom_bond_site_symmetry_2
_geom_bond_publ_flag
Zn01 Zn02 2.7844(6) . ?
Zn01 Zn04 2.7086(6) . ?
Zn01 N1 2.104(3) . ?
Zn01 N5 2.016(3) . ?
Zn01 N2 1.938(3) . ?
Zn01 N7 2.035(3) . ?
Zn02 Zn04 2.6752(7) . ?
Zn02 N1 2.008(3) . ?
Zn02 N3 2.104(3) . ?
Zn02 N7 2.010(3) . ?
Zn02 N4 1.935(3) . ?
Zn03 Zn05 2.7650(7) . ?
Zn03 Zn06 2.6659(7) . ?
Zn03 N10 2.006(3) . ?
Zn03 N12 2.086(3) . ?
Zn03 N13 1.926(3) . ?
Zn03 N16 2.014(3) . ?
Zn04 N3 1.974(3) . ?
Zn04 N5 2.061(3) . ?
Zn04 N7 2.032(3) . ?
Zn04 N6 1.922(3) . ?
Zn05 Zn06 2.6918(7) . ?
Zn05 N10 2.090(3) . ?
Zn05 N11 1.910(3) . ?
Zn05 N16 2.101(3) . ?
Zn05 N14 1.974(3) . ?
Zn06 N12 2.011(3) . ?
Zn06 N16 1.967(3) . ?
Zn06 N14 2.096(3) . ?
Zn06 N15 1.935(3) . ?
K1 O5 2.810(2) . ?
K1 O6 2.848(3) . ?
K1 O3 2.834(3) . ?
K1 O2 2.843(3) . ?
K1 O4 2.787(3) . ?
K1 O2AA 2.806(3) . ?
K1 N8 3.076(3) . ?
K1 N9 3.041(3) . ?
K2 O10 2.780(3) . ?
K2 O11 2.811(3) . ?
K2 O9 2.794(3) . ?
K2 O12 2.856(3) . ?
K2 O8 2.828(3) . ?
K2 N17 3.021(3) . ?
K2 O7 2.868(4) . ?
K2 N18 3.024(4) . ?
Si3 N6 1.721(3) . ?
Si3 C39 1.911(4) . ?
Si3 C38 1.875(4) . ?
Si3 C37 1.872(4) . ?
Si2 N4 1.723(3) . ?
Si2 C27 1.905(3) . ?
Si2 C25 1.867(4) . ?
Si2 C26 1.874(4) . ?
Si5 N13 1.727(3) . ?
Si5 C95 1.905(4) . ?
Si5 C94 1.873(4) . ?
Si5 C93 1.869(4) . ?
Si1 N2 1.726(3) . ?
Si1 C0AA 1.871(4) . ?
Si1 C15 1.900(4) . ?
Si1 C9AA 1.886(4) . ?
Si6 N15 1.723(3) . ?
Si6 C106 1.878(4) . ?
Si6 C107 1.893(4) . ?
Si6 C105 1.883(4) . ?
Si4 N11 1.715(3) . ?
Si4 C83 1.897(5) . ?
Si4 C82 1.881(4) . ?
Si4 C81 1.878(5) . ?
O5 C67 1.418(4) . ?
O5 C66 1.421(4) . ?
O10 C132 1.426(5) . ?
O10 C133 1.421(5) . ?
F5 C50 1.330(4) . ?
O6 C65 1.437(4) . ?
O6 C64 1.422(4) . ?
N1 C3AA 1.435(4) . ?
N1 C3CA 1.501(4) . ?
N1 Fe 2.008(3) . ?
N1 Fe2 2.104(3) . ?
N3 C2CA 1.441(4) . ?
N3 C8BA 1.498(4) . ?
N3 Fe 2.104(3) . ?
N3 Fe1 1.974(3) . ?
N5 C31 1.442(4) . ?
N5 C2AA 1.492(4) . ?
N5 Fe1 2.061(3) . ?
N5 Fe2 2.016(3) . ?
N2 C0CA 1.397(4) . ?
N2 Fe2 1.938(3) . ?
N7 C43 1.382(4) . ?
N7 Fe 2.010(3) . ?
N7 Fe1 2.032(3) . ?
N7 Fe2 2.035(3) . ?
F1 C49 1.316(5) . ?
O11 C129 1.428(5) . ?
O11 C128 1.431(5) . ?
O9 C135 1.430(5) . ?
O9 C134 1.423(5) . ?
N4 C24 1.399(4) . ?
N4 Fe 1.935(3) . ?
N6 C36 1.390(4) . ?
N6 Fe1 1.922(3) . ?
F9 C117 1.332(6) . ?
O3 C60 1.437(5) . ?
O3 C61 1.425(5) . ?
N10 C75 1.438(4) . ?
N10 C73 1.491(4) . ?
N10 Fe4 2.006(3) . ?
N10 Fe5 2.090(3) . ?
N11 C80 1.392(5) . ?
N11 Fe5 1.910(3) . ?
O2 C52 1.421(5) . ?
O2 C53 1.418(5) . ?
N12 C69 1.492(5) . ?
N12 C87 1.442(4) . ?
N12 Fe3 2.011(3) . ?
N12 Fe4 2.086(3) . ?
N13 C92 1.399(4) . ?
N13 Fe4 1.926(3) . ?
N16 C111 1.394(4) . ?
N16 Fe3 1.967(3) . ?
N16 Fe4 2.014(3) . ?
N16 Fe5 2.101(3) . ?
O4 C59 1.423(5) . ?
O4 C58 1.419(6) . ?
O12 C127 1.420(5) . ?
O12 C126 1.430(5) . ?
O2AA C54 1.421(5) . ?
O2AA C55 1.432(6) . ?
O8 C120 1.428(5) . ?
O8 C121 1.411(6) . ?
N14 C71 1.501(4) . ?
N14 C99 1.438(4) . ?
N14 Fe3 2.096(3) . ?
N14 Fe5 1.974(3) . ?
F2 C49 1.338(5) . ?
N15 C104 1.396(5) . ?
N15 Fe3 1.935(3) . ?
F3 C49 1.305(5) . ?
F6 C50 1.320(4) . ?
F4 C50 1.341(5) . ?
F8 C117 1.337(5) . ?
F7 C117 1.342(5) . ?
C48 H48 0.9300 . ?
C48 C43 1.413(4) . ?
C48 C47 1.382(5) . ?
N17 C130 1.464(5) . ?
N17 C131 1.483(6) . ?
N17 C119 1.465(6) . ?
N8 C68 1.474(5) . ?
N8 C62 1.461(6) . ?
N8 C56 1.460(5) . ?
C0CA C3AA 1.429(5) . ?
C0CA C9BA 1.410(5) . ?
C36 C31 1.432(5) . ?
C36 C35 1.410(5) . ?
C31 C32 1.384(5) . ?
C2CA C24 1.423(5) . ?
C2CA C2BA 1.385(5) . ?
C24 C23 1.410(5) . ?
C43 C44 1.402(4) . ?
N9 C63 1.472(6) . ?
N9 C51 1.476(6) . ?
N9 C57 1.465(5) . ?
C44 H44 0.9300 . ?
C44 C45 1.390(4) . ?
C47 C46 1.393(5) . ?
C47 C49 1.500(5) . ?
C27 C30 1.535(5) . ?
C27 C28 1.531(5) . ?
C27 C29 1.543(5) . ?
C80 C75 1.428(5) . ?
C80 C79 1.405(5) . ?
C116 H116 0.9300 . ?
C116 C111 1.398(5) . ?
C116 C115 1.389(5) . ?
C112 H112 0.9300 . ?
C112 C111 1.405(5) . ?
C112 C113 1.396(5) . ?
C3AA C5BA 1.392(5) . ?
C75 C76 1.384(5) . ?
C32 H32 0.9300 . ?
C32 C33 1.390(5) . ?
C33 H33 0.9300 . ?
C33 C34 1.389(5) . ?
C23 H23 0.9300 . ?
C23 C22 1.382(5) . ?
C4CA H4CA 0.9700 . ?
C4CA H4CB 0.9700 . ?
C4CA C2AA 1.534(5) . ?
C4CA C8BA 1.546(5) . ?
C35 H35 0.9300 . ?
C35 C34 1.382(5) . ?
C2AA H2AA 0.9800 . ?
C2AA C1BA 1.534(5) . ?
C8BA H8BA 0.9800 . ?
C8BA C2 1.535(5) . ?
C45 C46 1.384(5) . ?
C45 C50 1.498(5) . ?
C5BA H5BA 0.9300 . ?
C5BA C3BA 1.390(5) . ?
C67 H67A 0.9700 . ?
C67 H67B 0.9700 . ?
C67 C68 1.503(5) . ?
O7 C122 1.443(8) . ?
O7 C123 1.441(7) . ?
C34 H34 0.9300 . ?
C95 C98 1.523(5) . ?
C95 C96 1.534(5) . ?
C95 C97 1.544(5) . ?
C66 H66A 0.9700 . ?
C66 H66B 0.9700 . ?
C66 C65 1.490(5) . ?
C71 H71 0.9800 . ?
C71 C70 1.525(5) . ?
C71 C72 1.535(5) . ?
C92 C87 1.419(5) . ?
C92 C91 1.412(5) . ?
C2BA H2BA 0.9300 . ?
C2BA C21 1.392(5) . ?
C9BA H9BA 0.9300 . ?
C9BA C8AA 1.392(5) . ?
C79 H79 0.9300 . ?
C79 C78 1.380(6) . ?
C115 C114 1.379(6) . ?
C115 C117 1.491(6) . ?
C73 H73 0.9800 . ?
C73 C74 1.540(5) . ?
C73 C72 1.539(5) . ?
C113 C114 1.383(6) . ?
C113 C118 1.496(5) . ?
C113 C318 1.496(5) . ?
C69 H69 0.9800 . ?
C69 C70 1.539(5) . ?
C69 C74 1.537(5) . ?
C76 H76 0.9300 . ?
C76 C77 1.393(5) . ?
C22 H22 0.9300 . ?
C22 C21 1.384(5) . ?
C77 H77 0.9300 . ?
C77 C78 1.376(5) . ?
C2 H2A 0.9700 . ?
C2 H2B 0.9700 . ?
C2 C3CA 1.534(5) . ?
C39 C40 1.546(6) . ?
C39 C41 1.502(6) . ?
C39 C42 1.539(6) . ?
C70 H70A 0.9700 . ?
C70 H70B 0.9700 . ?
C46 H46 0.9300 . ?
C38 H38A 0.9600 . ?
C38 H38B 0.9600 . ?
C38 H38C 0.9600 . ?
N18 C136 1.468(6) . ?
N18 C125 1.477(7) . ?
N18 C124 1.458(7) . ?
C87 C88 1.393(5) . ?
C1BA H1BA 0.9700 . ?
C1BA H1BB 0.9700 . ?
C1BA C3CA 1.537(5) . ?
C8AA H8AA 0.9300 . ?
C8AA C3BA 1.386(6) . ?
C3CA H3CA 0.9800 . ?
C25 H25A 0.9600 . ?
C25 H25B 0.9600 . ?
C25 H25C 0.9600 . ?
C104 C103 1.413(5) . ?
C104 C99 1.417(5) . ?
C103 H103 0.9300 . ?
C103 C102 1.376(6) . ?
C99 C100 1.393(5) . ?
C21 H21 0.9300 . ?
C74 H74A 0.9700 . ?
C74 H74B 0.9700 . ?
C94 H94A 0.9600 . ?
C94 H94B 0.9600 . ?
C94 H94C 0.9600 . ?
C3BA H3BA 0.9300 . ?
C0AA H0AA 0.9600 . ?
C0AA H0AB 0.9600 . ?
C0AA H0AC 0.9600 . ?
C91 H91 0.9300 . ?
C91 C90 1.380(5) . ?
C72 H72A 0.9700 . ?
C72 H72B 0.9700 . ?
C30 H30A 0.9600 . ?
C30 H30B 0.9600 . ?
C30 H30C 0.9600 . ?
C65 H65A 0.9700 . ?
C65 H65B 0.9700 . ?
C28 H28A 0.9600 . ?
C28 H28B 0.9600 . ?
C28 H28C 0.9600 . ?
C98 H98A 0.9600 . ?
C98 H98B 0.9600 . ?
C98 H98C 0.9600 . ?
C106 H10A 0.9600 . ?
C106 H10B 0.9600 . ?
C106 H10C 0.9600 . ?
C90 H90 0.9300 . ?
C90 C89 1.374(6) . ?
C88 H88 0.9300 . ?
C88 C89 1.398(6) . ?
C114 H114 0.9300 . ?
C130 H13A 0.9700 . ?
C130 H13B 0.9700 . ?
C130 C129 1.505(6) . ?
C78 H78 0.9300 . ?
C93 H93A 0.9600 . ?
C93 H93B 0.9600 . ?
C93 H93C 0.9600 . ?
C37 H37A 0.9600 . ?
C37 H37B 0.9600 . ?
C37 H37C 0.9600 . ?
C96 H96A 0.9600 . ?
C96 H96B 0.9600 . ?
C96 H96C 0.9600 . ?
C26 H26A 0.9600 . ?
C26 H26B 0.9600 . ?
C26 H26C 0.9600 . ?
C102 H102 0.9300 . ?
C102 C101 1.386(6) . ?
C64 H64A 0.9700 . ?
C64 H64B 0.9700 . ?
C64 C63 1.510(6) . ?
C97 H97A 0.9600 . ?
C97 H97B 0.9600 . ?
C97 H97C 0.9600 . ?
C107 C109 1.543(5) . ?
C107 C110 1.531(6) . ?
C107 C108 1.543(5) . ?
C129 H12A 0.9700 . ?
C129 H12B 0.9700 . ?
C15 C0BA 1.537(6) . ?
C15 C18 1.538(6) . ?
C15 C4BA 1.541(6) . ?
C9AA H9AA 0.9600 . ?
C9AA H9AB 0.9600 . ?
C9AA H9AC 0.9600 . ?
C89 H89 0.9300 . ?
C132 H13C 0.9700 . ?
C132 H13D 0.9700 . ?
C132 C131 1.510(6) . ?
C109 H10D 0.9600 . ?
C109 H10E 0.9600 . ?
C109 H10F 0.9600 . ?
C131 H13E 0.9700 . ?
C131 H13F 0.9700 . ?
C100 H100 0.9300 . ?
C100 C101 1.390(6) . ?
C29 H29A 0.9600 . ?
C29 H29B 0.9600 . ?
C29 H29C 0.9600 . ?
C0BA H0BA 0.9600 . ?
C0BA H0BB 0.9600 . ?
C0BA H0BC 0.9600 . ?
C63 H63A 0.9700 . ?
C63 H63B 0.9700 . ?
C68 H68A 0.9700 . ?
C68 H68B 0.9700 . ?
C105 H10G 0.9600 . ?
C105 H10H 0.9600 . ?
C105 H10I 0.9600 . ?
C60 H60A 0.9700 . ?
C60 H60B 0.9700 . ?
C60 C59 1.477(7) . ?
C52 H52A 0.9700 . ?
C52 H52B 0.9700 . ?
C52 C51 1.487(7) . ?
C62 H62A 0.9700 . ?
C62 H62B 0.9700 . ?
C62 C61 1.522(7) . ?
C110 H11A 0.9600 . ?
C110 H11B 0.9600 . ?
C110 H11C 0.9600 . ?
C101 H101 0.9300 . ?
C128 H12C 0.9700 . ?
C128 H12D 0.9700 . ?
C128 C127 1.488(6) . ?
C133 H13G 0.9700 . ?
C133 H13H 0.9700 . ?
C133 C134 1.487(6) . ?
C53 H53A 0.9700 . ?
C53 H53B 0.9700 . ?
C53 C54 1.481(7) . ?
C83 C85 1.543(7) . ?
C83 C86 1.528(7) . ?
C83 C84 1.547(6) . ?
C82 H82A 0.9600 . ?
C82 H82B 0.9600 . ?
C82 H82C 0.9600 . ?
C135 H13I 0.9700 . ?
C135 H13J 0.9700 . ?
C135 C136 1.496(7) . ?
C54 H54A 0.9700 . ?
C54 H54B 0.9700 . ?
C85 H85A 0.9600 . ?
C85 H85B 0.9600 . ?
C85 H85C 0.9600 . ?
C127 H12E 0.9700 . ?
C127 H12F 0.9700 . ?
C51 H51A 0.9700 . ?
C51 H51B 0.9700 . ?
C136 H13K 0.9700 . ?
C136 H13L 0.9700 . ?
C61 H61A 0.9700 . ?
C61 H61B 0.9700 . ?
C56 H56A 0.9700 . ?
C56 H56B 0.9700 . ?
C56 C55 1.498(7) . ?
C57 H57A 0.9700 . ?
C57 H57B 0.9700 . ?
C57 C58 1.511(7) . ?
C59 H59A 0.9700 . ?
C59 H59B 0.9700 . ?
C81 H81A 0.9600 . ?
C81 H81B 0.9600 . ?
C81 H81C 0.9600 . ?
C134 H13M 0.9700 . ?
C134 H13N 0.9700 . ?
C58 H58A 0.9700 . ?
C58 H58B 0.9700 . ?
C55 H55A 0.9700 . ?
C55 H55B 0.9700 . ?
C108 H10J 0.9600 . ?
C108 H10K 0.9600 . ?
C108 H10L 0.9600 . ?
C40 H40A 0.9600 . ?
C40 H40B 0.9600 . ?
C40 H40C 0.9600 . ?
C120 H12G 0.9700 . ?
C120 H12H 0.9700 . ?
C120 C119 1.492(7) . ?
C126 H12I 0.9700 . ?
C126 H12J 0.9700 . ?
C126 C125 1.505(7) . ?
C119 H11D 0.9700 . ?
C119 H11E 0.9700 . ?
C125 H12K 0.9700 . ?
C125 H12L 0.9700 . ?
C18 H18A 0.9600 . ?
C18 H18B 0.9600 . ?
C18 H18C 0.9600 . ?
C86 H86A 0.9600 . ?
C86 H86B 0.9600 . ?
C86 H86C 0.9600 . ?
C4BA H4BA 0.9600 . ?
C4BA H4BB 0.9600 . ?
C4BA H4BC 0.9600 . ?
C41 H41A 0.9600 . ?
C41 H41B 0.9600 . ?
C41 H41C 0.9600 . ?
C121 H12M 0.9700 . ?
C121 H12N 0.9700 . ?
C121 C122 1.501(8) . ?
C122 H12O 0.9700 . ?
C122 H12P 0.9700 . ?
C84 H84A 0.9600 . ?
C84 H84B 0.9600 . ?
C84 H84C 0.9600 . ?
C42 H42A 0.9600 . ?
C42 H42B 0.9600 . ?
C42 H42C 0.9600 . ?
C124 H12Q 0.9700 . ?
C124 H12R 0.9700 . ?
C124 C123 1.514(10) . ?
C123 H12S 0.9700 . ?
C123 H12T 0.9700 . ?
C118 F10 1.331(5) . ?
C118 F11 1.342(5) . ?
C118 F12 1.345(6) . ?
C318 F10A 1.381(16) . ?
C318 F11A 1.281(16) . ?
C318 F12A 1.286(15) . ?
Fe Fe1 2.6752(7) . ?
Fe Fe2 2.7844(6) . ?
Fe1 Fe2 2.7086(6) . ?
Fe3 Fe4 2.6659(7) . ?
Fe3 Fe5 2.6918(7) . ?
Fe4 Fe5 2.7650(7) . ?
C1S H1SA 0.9600 . ?
C1S H1SB 0.9600 . ?
C1S H1SC 0.9600 . ?
C1S C2S 1.506(12) . ?
C2S H2SA 0.9700 . ?
C2S H2SB 0.9700 . ?
C2S O1S 1.345(9) . ?
O1S C3S 1.448(9) . ?
C3S H3SA 0.9700 . ?
C3S H3SB 0.9700 . ?
C3S C4S 1.497(11) . ?
C4S H4SA 0.9600 . ?
C4S H4SB 0.9600 . ?
C4S H4SC 0.9600 . ?
C5S H5SA 0.9600 . ?
C5S H5SB 0.9600 . ?
C5S H5SC 0.9600 . ?
C5S C6S 1.463(13) . ?
C6S H6SA 0.9700 . ?
C6S H6SB 0.9700 . ?
C6S O2S 1.563(9) . ?
O2S C7S 1.423(11) . ?
C7S H7SA 0.9700 . ?
C7S H7SB 0.9700 . ?
C7S C8S 1.537(15) . ?
C8S H8SA 0.9600 . ?
C8S H8SB 0.9600 . ?
C8S H8SC 0.9600 . ?
C9S H9SA 0.9600 . ?
C9S H9SB 0.9600 . ?
C9S H9SC 0.9600 . ?
C9S C10S 1.486(15) . ?
C10S H10M 0.9700 . ?
C10S H10N 0.9700 . ?
C10S O3S 1.460(11) . ?
O3S C11S 1.441(11) . ?
C11S H11F 0.9700 . ?
C11S H11G 0.9700 . ?
C11S C12S 1.536(14) . ?
C12S H12U 0.9600 . ?
C12S H12V 0.9600 . ?
C12S H12W 0.9600 . ?
C9T H9TA 0.9600 . ?
C9T H9TB 0.9600 . ?
C9T H9TC 0.9600 . ?
C9T C10T 1.480(19) . ?
C10T H10O 0.9700 . ?
C10T H10P 0.9700 . ?
C10T O3T 1.448(15) . ?
O3T C11T 1.436(15) . ?
C11T H11H 0.9700 . ?
C11T H11I 0.9700 . ?
C11T C12T 1.546(17) . ?
C12T H12X 0.9600 . ?
C12T H12Y 0.9600 . ?
C12T H 0.9600 . ?
C13S H13O 0.9600 . ?
C13S H13P 0.9600 . ?
C13S H13Q 0.9600 . ?
C13S C14S 1.47(2) . ?
C14S H14A 0.9700 . ?
C14S H14B 0.9700 . ?
C14S O4S 1.456(16) . ?
O4S C15S 1.505(18) . ?
C15S H15A 0.9700 . ?
C15S H15B 0.9700 . ?
C15S C16S 1.366(19) . ?
C16S H16A 0.9600 . ?
C16S H16B 0.9600 . ?
C16S H16C 0.9600 . ?
C17S H17A 0.9600 . ?
C17S H17B 0.9600 . ?
C17S H17C 0.9600 . ?
C17S C18S 1.458(16) . ?
C18S H18D 0.9700 . ?
C18S H18E 0.9700 . ?
C18S O5S 1.445(13) . ?
O5S C19S 1.542(16) . ?
C19S H19A 0.9700 . ?
C19S H19B 0.9700 . ?
C19S C20S 1.367(17) . ?
C20S H20A 0.9600 . ?
C20S H20B 0.9600 . ?
C20S H20C 0.9600 . ?
C21S H21A 0.9600 . ?
C21S H21B 0.9600 . ?
C21S H21C 0.9600 . ?
C21S C22S 1.490(18) . ?
C22S H22A 0.9700 . ?
C22S H22B 0.9700 . ?
C22S O6S 1.465(15) . ?
O6S C23S 1.427(17) . ?
C23S H23A 0.9700 . ?
C23S H23B 0.9700 . ?
C23S C24S 1.337(17) . ?
C24S H24A 0.9600 . ?
C24S H24B 0.9600 . ?
C24S H24C 0.9600 . ?
C25S H25D 0.9600 . ?
C25S H25E 0.9600 . ?
C25S H25F 0.9600 . ?
C25S C26S 1.455(17) . ?
C26S H26D 0.9700 . ?
C26S H26E 0.9700 . ?
C26S O7S 1.463(13) . ?
O7S C27S 1.511(15) . ?
C27S H27A 0.9700 . ?
C27S H27B 0.9700 . ?
C27S C28S 1.358(16) . ?
C28S H28D 0.9600 . ?
C28S H28E 0.9600 . ?
C28S H28F 0.9600 . ?
C29S H29D 0.9600 . ?
C29S H29E 0.9600 . ?
C29S H29F 0.9600 . ?
C29S C30S 1.49(2) . ?
C30S H30D 0.9700 . ?
C30S H30E 0.9700 . ?
C30S O8S 1.448(17) . ?
O8S C31S 1.540(19) . ?
C31S H31A 0.9700 . ?
C31S H31B 0.9700 . ?
C31S C32S 1.372(19) . ?
C32S H32A 0.9600 . ?
C32S H32B 0.9600 . ?
C32S H32C 0.9600 . ?
